data_4133772
loop_
_publ_author_name
'Chen, Linfeng'
'San, Khin A.'
'Turo, Michael J.'
'Gembicky, Milan'
'Fereidouni, Shelir'
'Kalaj, Mark'
'Schimpf, Alina M.'

_publ_section_title
;
 Tunable Metal Oxide Frameworks via Coordination Assembly of
 Preyssler-Type Molecular Clusters.
;
_journal_name_full 'Journal of the American Chemical Society'
_journal_paper_doi 10.1021/jacs.9b10277
_journal_year 2019
_chemical_formula_moiety '0.13(K26.27 Na12 O1063.33 P40 W240 Zn27.68), 5.67(O), 0.15(Na)'
_chemical_formula_sum 'K3.28 Na1.65 O138.58 P5 W30 Zn3.46'
_chemical_formula_weight 8280.28
_space_group_crystal_system orthorhombic
_space_group_IT_number 74
_space_group_name_Hall '-I 2b 2'
_space_group_name_H-M_alt 'I m m a'
_audit_creation_date 2019-08-07
_audit_creation_method
;
Olex2 1.2-beta
(compiled 2018.05.29 svn.r3508 for OlexSys, GUI svn.r5506)
;
_cell_angle_alpha 90
_cell_angle_beta 90
_cell_angle_gamma 90
_cell_formula_units_Z 8
_cell_length_a 52.137(3)
_cell_length_b 21.5598(12)
_cell_length_c 26.1562(16)
_cell_measurement_reflns_used 9899
_cell_measurement_temperature 100(2)
_cell_measurement_theta_max 25.97
_cell_measurement_theta_min 2.36
_cell_volume 29401(3)
_computing_cell_refinement 'SAINT v8.38A (Bruker, 2017)'
_computing_data_collection 'APEX3 v2017.3-0 (Bruker, 2017)'
_computing_data_reduction 'SAINT v8.38A (Bruker, 2017)'
_computing_molecular_graphics 'Olex2 (Dolomanov et al., 2009)'
_computing_publication_material 'Olex2 (Dolomanov et al., 2009)'
_computing_structure_refinement 'XL (Sheldrick, 2008)'
_computing_structure_solution 'ShelXT (Sheldrick, 2015)'
_diffrn_ambient_temperature 100.0
_diffrn_detector 'Bruker APEX-II CCD'
_diffrn_detector_area_resol_mean 7.9
_diffrn_detector_type 'CCD Area Detector'
_diffrn_measured_fraction_theta_full 0.999
_diffrn_measured_fraction_theta_max 0.996
_diffrn_measurement_device 'Kappa Four-Circle Diffractometer'
_diffrn_measurement_device_type 'Bruker APEX II Ultra'
_diffrn_measurement_method '\w and \f scans'
_diffrn_radiation_monochromator 'Double Bounce Multilayer Mirrors'
_diffrn_radiation_probe x-ray
_diffrn_radiation_type MoK\a
_diffrn_radiation_wavelength 0.71073
_diffrn_reflns_av_R_equivalents 0.0793
_diffrn_reflns_av_unetI/netI 0.0468
_diffrn_reflns_Laue_measured_fraction_full 0.999
_diffrn_reflns_Laue_measured_fraction_max 0.996
_diffrn_reflns_limit_h_max 64
_diffrn_reflns_limit_h_min -63
_diffrn_reflns_limit_k_max 26
_diffrn_reflns_limit_k_min -26
_diffrn_reflns_limit_l_max 32
_diffrn_reflns_limit_l_min -32
_diffrn_reflns_number 114520
_diffrn_reflns_point_group_measured_fraction_full 0.999
_diffrn_reflns_point_group_measured_fraction_max 0.996
_diffrn_reflns_theta_full 25.000
_diffrn_reflns_theta_max 26.051
_diffrn_reflns_theta_min 1.224
_diffrn_source 'Micro Focus Rotating Anode'
_diffrn_source_type 'Bruker Microstar FR-592'
_diffrn_standards_number 0
_exptl_absorpt_coefficient_mu 24.175
_exptl_absorpt_correction_T_max 0.2598
_exptl_absorpt_correction_T_min 0.1220
_exptl_absorpt_correction_type multi-scan
_exptl_absorpt_process_details
'SADABS-2016/2 (Bruker,2016/2) was used for absorption correction. wR2(int) was 0.1353 before and 0.0830 after correction. The Ratio of minimum to maximum transmission is 0.4696. The \l/2 correction factor is Not present.'
_exptl_crystal_colour 'light white'
_exptl_crystal_colour_modifier light
_exptl_crystal_colour_primary white
_exptl_crystal_density_diffrn 3.741
_exptl_crystal_description octahedral
_exptl_crystal_F_000 28704
_exptl_crystal_size_max 0.042
_exptl_crystal_size_mid 0.027
_exptl_crystal_size_min 0.024
_refine_diff_density_max 3.447
_refine_diff_density_min -4.716
_refine_diff_density_rms 0.599
_refine_ls_extinction_method none
_refine_ls_goodness_of_fit_ref 1.059
_refine_ls_hydrogen_treatment undef
_refine_ls_matrix_type full
_refine_ls_number_parameters 1102
_refine_ls_number_reflns 15064
_refine_ls_number_restraints 2085
_refine_ls_restrained_S_all 1.005
_refine_ls_R_factor_all 0.1220
_refine_ls_R_factor_gt 0.0887
_refine_ls_shift/su_max 0.001
_refine_ls_shift/su_mean 0.000
_refine_ls_structure_factor_coef Fsqd
_refine_ls_weighting_details 'w=1/[\s^2^(Fo^2^)+(0.0846P)^2^+10568.8867P] where P=(Fo^2^+2Fc^2^)/3'
_refine_ls_weighting_scheme calc
_refine_ls_wR_factor_gt 0.2113
_refine_ls_wR_factor_ref 0.2452
_reflns_Friedel_coverage 0.000
_reflns_number_gt 11140
_reflns_number_total 15064
_reflns_threshold_expression 'I > 2\s(I)'
_cod_data_source_file ja9b10277_si_006.cif
_cod_data_source_block ZnImma
_cod_depositor_comments
;
The following automatic conversions were performed:

data item '_diffrn_radiation_probe' value 'X-ray' was changed to
'x-ray' in accordance with the
/home/data/users/saulius/crontab/automatic-downloads/rss-feeds/ACS/lib/dictionaries/cif_core.dic
dictionary named 'cif_core.dic' version 2.4.2 last updated on
2011-04-26.

Automatic conversion script
Id: cif_fix_values 7556 2019-12-06 15:28:31Z antanas 
;
_cod_database_code 4133772
_shelx_shelxl_version_number 2016/6
_shelx_space_group_comment
;
The symmetry employed for this shelxl refinement is uniquely defined
by the following loop, which should always be used as a source of
symmetry information in preference to the above space-group names.
They are only intended as comments.
;
_shelx_estimated_absorpt_t_max 0.631
_shelx_estimated_absorpt_t_min 0.361
_olex2_refinement_description
;
1. Uiso/Uaniso restraints and constraints
Uanis(K3) \\sim Ueq: with sigma of 0.005 and sigma for terminal atoms of 0.01
Uanis(O79) \\sim Ueq, Uanis(O6DA) \\sim Ueq, Uanis(O77) \\sim Ueq: with sigma
of 0.005 and sigma for terminal atoms of 0.01
Uanis(Na1) \\sim Ueq: with sigma of 0.01 and sigma for terminal atoms of 0.02
Uanis(K2) \\sim Ueq: with sigma of 0.005 and sigma for terminal atoms of 0.01
Uanis(O6AA) \\sim Ueq: with sigma of 0.005 and sigma for terminal atoms of 0.01
Uanis(O15) \\sim Ueq, Uanis(O16) \\sim Ueq: with sigma of 0.01 and sigma for
terminal atoms of 0.02
Uanis(O5BA) \\sim Ueq, Uanis(O4BA) \\sim Ueq: with sigma of 0.005 and sigma for
terminal atoms of 0.01
Uanis(O20) \\sim Ueq: with sigma of 0.005 and sigma for terminal atoms of 0.01
Uanis(O40) \\sim Ueq: with sigma of 0.005 and sigma for terminal atoms of 0.01
Uanis(Zn4A) = Uanis(Zn4B)
Uanis(Zn1) = Uanis(Zn5)
Uanis(Zn3) = Uanis(Zn1)
Uanis(O43) = Uanis(O2BA) = Uanis(Zn4B) = Uanis(Zn4A)
Uanis(O81) = Uanis(O0CA)
2. Rigid body (RIGU) restrains
 All non-hydrogen atoms
 with sigma for 1-2 distances of 0.002 and sigma for 1-3 distances of 0.002
3. Others
 Sof(Zn4A)=0.25*(1-FVAR(2))
 Sof(Zn4B)=0.25*FVAR(2)
 Fixed Sof: W14(0.5) W14B(0.5) W15(0.5) W15B(0.5) W16(0.5) Zn1(0.7) Zn2B(0.25)
 Zn2A(0.25) K0AA(0.2) K2B(0.5) P4(0.25) P4B(0.25) P5(0.25) P5B(0.25) P6(0.25)
 Na0A(0.25) Na2(0.25) O0CA(0.25) O2BA(0.25) O6DA(0.25) O37(0.5) O40(0.5)
 O41(0.5) O2B(0.5) O43(0.25) O44(0.5) O69(0.5) O70(0.5) O71(0.5) O72(0.5)
 O73(0.5) O74(0.5) O75(0.5) O76(0.5) O77(0.5) O79(0.5) O81(0.25) O82(0.5)
 O83(0.5) O84(0.5) O85(0.5) O86(0.5) O87(0.5) O78(0.25) O3AA(0.5) Na88(0.125)
 Na9(0.125) O1AA(0.125) O5AA(0.33333) O8AA(0.25) O9AA(0.75) O0BA(0.5)
 O3BA(0.33333) O6(0.33333) O4BA(0.5) O5BA(0.5) O6BA(0.5) O7BA(0.33333)
 O8BA(0.16667) Na1(0.075) K8(0.33333) O4AA(0.5) O6AA(0.16667)
;
_platon_squeeze_void_probe_radius 1.20
_olex2_submission_special_instructions 'No special instructions were received'

loop_
_space_group_symop_operation_xyz
'x, y, z'
'-x, -y+1/2, z'
'-x, y+1/2, -z'
'x, -y, -z'
'x+1/2, y+1/2, z+1/2'
'-x+1/2, -y+1, z+1/2'
'-x+1/2, y+1, -z+1/2'
'x+1/2, -y+1/2, -z+1/2'
'-x, -y, -z'
'x, y-1/2, -z'
'x, -y-1/2, z'
'-x, y, z'
'-x+1/2, -y+1/2, -z+1/2'
'x+1/2, y, -z+1/2'
'x+1/2, -y, z+1/2'
'-x+1/2, y+1/2, z+1/2'

loop_
_atom_site_label
_atom_site_type_symbol
_atom_site_fract_x
_atom_site_fract_y
_atom_site_fract_z
_atom_site_U_iso_or_equiv
_atom_site_adp_type
_atom_site_occupancy
_atom_site_site_symmetry_order
_atom_site_calc_flag
_atom_site_refinement_flags_posn
_atom_site_refinement_flags_adp
_atom_site_refinement_flags_occupancy
_atom_site_disorder_assembly
_atom_site_disorder_group
W1 W 0.53652(3) 0.32657(5) 0.50907(5) 0.0419(3) Uani 1 1 d . U . . .
W2 W 0.53591(2) 0.40640(4) 0.38453(4) 0.0273(2) Uani 1 1 d . U . . .
W3 W 0.59498(2) 0.32645(5) 0.42444(6) 0.0411(3) Uani 1 1 d . U . . .
W4 W 0.55760(2) 0.40646(4) 0.24824(4) 0.0284(2) Uani 1 1 d . U . . .
W5 W 0.61714(2) 0.32653(5) 0.28626(6) 0.0423(3) Uani 1 1 d . U . . .
W6 W 0.59500(3) 0.32663(5) 0.14917(5) 0.0430(3) Uani 1 1 d . U . . .
W7 W 0.53621(3) 0.32666(6) 0.06337(5) 0.0466(3) Uani 1 1 d . U . . .
W8 W 0.500000 0.40780(7) 0.16324(6) 0.0305(3) Uani 1 2 d S TU P C .
W9 W 0.63515(3) 0.67356(6) 0.29656(7) 0.0502(4) Uani 1 1 d . U . . .
W10 W 0.64318(3) 0.67351(6) 0.15265(6) 0.0502(4) Uani 1 1 d . U . . .
W11 W 0.69209(3) 0.67342(6) 0.04565(5) 0.0510(4) Uani 1 1 d . U . . .
W12 W 0.76325(3) 0.67350(6) 0.01754(5) 0.0528(4) Uani 1 1 d . U . . .
W13 W 0.82913(3) 0.67325(6) 0.07765(6) 0.0518(4) Uani 1 1 d . U . . .
W14 W 0.80263(5) 0.59364(9) 0.19133(9) 0.0320(5) Uani 0.5 1 d . U . A 1
W14B W 0.77519(5) 0.59302(10) 0.13906(10) 0.0336(5) Uani 0.5 1 d . U . A 2
W15 W 0.73768(5) 0.59356(10) 0.13124(10) 0.0338(5) Uani 0.5 1 d . U . A 1
W15B W 0.70477(5) 0.59314(9) 0.16648(9) 0.0304(5) Uani 0.5 1 d . U . A 2
W16 W 0.68954(5) 0.59339(10) 0.23671(10) 0.0340(5) Uani 0.5 1 d . U . A 1
Zn1 Zn 0.58646(15) 0.5554(3) 0.2774(3) 0.0728(16) Uani 0.7 1 d . U . B 2
Zn5 Zn 0.6274(11) 0.494(2) 0.206(2) 0.0728(16) Uani 0.096(12) 1 d . U . A 1
Zn3 Zn 0.6276(6) 0.4404(13) 0.5101(12) 0.0728(16) Uani 0.184(12) 1 d . U . . .
Zn4A Zn 0.6641(9) 0.4413(19) 0.2621(18) 0.051(3) Uani 0.093(7) 1 d . U . A 2
Zn4B Zn 0.6684(5) 0.4460(11) 0.3019(11) 0.051(3) Uani 0.157(7) 1 d . U . A 1
Zn2B Zn 0.7730(7) 0.4448(11) 0.0817(10) 0.097(8) Uani 0.25 1 d . U . A 1
Zn2A Zn 0.7509(5) 0.4415(10) 0.0785(8) 0.077(5) Uani 0.25 1 d . U . A 2
K0AA K 0.8969(7) 0.750000 0.0625(14) 0.078(7) Uani 0.4 2 d S TU P . .
K2 K 0.6109(2) 0.500000 0.000000 0.062(3) Uani 1 2 d S TU P C 1
K2B K 0.6572(5) 0.4993(15) 0.0747(12) 0.130(8) Uani 0.5 1 d . U . A 2
K3 K 0.5472(8) 0.500000 0.500000 0.034(4) Uani 0.22(2) 2 d S TU P . .
P1 P 0.53901(18) 0.250000 0.3943(4) 0.0228(15) Uani 1 2 d S TU P . .
P2 P 0.56341(18) 0.250000 0.2455(4) 0.0231(16) Uani 1 2 d S TU P . .
P3 P 0.500000 0.250000 0.1537(5) 0.026(2) Uani 1 4 d S TU P . .
P4 P 0.6841(4) 0.750000 0.2358(8) 0.027(3) Uani 0.5 2 d S TU P A 1
P4B P 0.7008(4) 0.750000 0.1588(8) 0.030(3) Uani 0.5 2 d S TU P A 2
P5 P 0.7364(4) 0.750000 0.1201(8) 0.030(3) Uani 0.5 2 d S TU P A 1
P5B P 0.7772(4) 0.750000 0.1298(8) 0.029(3) Uani 0.5 2 d S TU P A 2
P6 P 0.8075(4) 0.750000 0.1848(8) 0.027(3) Uani 0.5 2 d S TU P A 1
Na0A Na 0.500000 0.3223(12) 0.2866(11) 0.024(2) Uani 0.5 2 d S TU P C .
Na2 Na 0.750000 0.6775(12) 0.250000 0.024(2) Uani 0.5 2 d S TU P . .
O0CA O 0.646(3) 0.469(7) 0.030(5) 0.090(7) Uani 0.25 1 d . U . A 2
O1 O 0.5413(6) 0.250000 0.5454(11) 0.042(4) Uani 1 2 d S TU P . .
O1BA O 0.4768(5) 0.250000 0.1166(9) 0.029(5) Uani 1 2 d S TU P . .
O2 O 0.500000 0.3217(11) 0.5195(9) 0.035(3) Uani 1 2 d S TU P . .
O2BA O 0.6939(18) 0.401(4) 0.285(4) 0.051(3) Uani 0.25 1 d . U . . .
O3 O 0.5428(4) 0.3793(9) 0.5573(8) 0.044(3) Uani 1 1 d . U . . .
O5 O 0.5721(4) 0.3221(8) 0.4829(7) 0.035(2) Uani 1 1 d . U . . .
O7AA O 0.5302(4) 0.3817(8) 0.4547(7) 0.034(2) Uani 1 1 d . U . . .
O6DA O 0.6596(18) 0.404(4) 0.191(4) 0.050(6) Uani 0.25 1 d . U . . .
O7 O 0.5314(5) 0.250000 0.4526(9) 0.027(3) Uani 1 2 d S TU P . .
O8 O 0.5301(4) 0.3085(7) 0.3697(7) 0.029(2) Uani 1 1 d . U . . .
O9 O 0.500000 0.4115(11) 0.3737(10) 0.030(3) Uani 1 2 d S TU P . .
O10 O 0.5690(5) 0.250000 0.3976(10) 0.028(3) Uani 1 2 d S TU P . .
O11 O 0.5702(4) 0.3799(8) 0.3964(7) 0.034(2) Uani 1 1 d . U . . .
O12 O 0.5409(4) 0.4838(8) 0.3958(7) 0.033(3) Uani 1 1 d . U . . .
O13 O 0.5413(4) 0.4094(8) 0.3126(7) 0.032(2) Uani 1 1 d . U . . .
O14 O 0.6104(6) 0.250000 0.4459(12) 0.042(3) Uani 1 2 d S TU P . .
O15 O 0.6165(4) 0.3771(10) 0.4513(9) 0.043(3) Uani 1 1 d . U . . .
O16 O 0.6116(3) 0.3209(8) 0.3593(8) 0.035(2) Uani 1 1 d . U . . .
O17 O 0.6354(5) 0.250000 0.2871(12) 0.041(3) Uani 1 2 d S TU P . .
O18 O 0.5877(5) 0.250000 0.2786(10) 0.027(3) Uani 1 2 d S TU P . .
O19 O 0.6420(4) 0.3774(10) 0.2894(9) 0.049(3) Uani 1 1 d . U . . .
O20 O 0.6158(4) 0.3220(9) 0.2114(8) 0.040(2) Uani 1 1 d . U . . .
O21 O 0.5889(4) 0.3799(8) 0.2824(7) 0.033(3) Uani 1 1 d . U . . .
O22 O 0.5658(4) 0.4832(9) 0.2452(9) 0.045(3) Uani 1 1 d . U . . .
O23 O 0.5251(4) 0.4111(8) 0.2166(7) 0.032(2) Uani 1 1 d . U . . .
O24 O 0.5744(4) 0.3803(9) 0.1867(8) 0.036(3) Uani 1 1 d . U . . .
O25 O 0.6150(4) 0.3778(9) 0.1178(9) 0.046(4) Uani 1 1 d . U . . .
O26 O 0.6102(6) 0.250000 0.1262(11) 0.040(4) Uani 1 2 d S TU P . .
O27 O 0.5736(5) 0.250000 0.1898(10) 0.029(3) Uani 1 2 d S TU P . .
O28 O 0.5485(3) 0.3078(7) 0.2541(7) 0.028(2) Uani 1 1 d . U . . .
O29 O 0.5249(4) 0.3803(9) 0.1159(7) 0.038(3) Uani 1 1 d . U . . .
O30 O 0.5696(4) 0.3215(9) 0.0975(8) 0.041(3) Uani 1 1 d . U . . .
O31 O 0.5458(5) 0.3782(11) 0.0159(8) 0.052(3) Uani 1 1 d . U . . .
O32 O 0.5417(7) 0.250000 0.0278(12) 0.052(4) Uani 1 2 d S TU P . .
O33 O 0.500000 0.3203(13) 0.0422(10) 0.044(4) Uani 1 2 d S TU P . .
O34 O 0.500000 0.4849(12) 0.1482(11) 0.044(4) Uani 1 2 d S TU P C .
O35 O 0.500000 0.3074(11) 0.1857(10) 0.029(3) Uani 1 2 d S TU P C .
O36 O 0.5635(5) 0.5800(14) 0.3416(11) 0.070(7) Uiso 1 1 d . U . . .
O37 O 0.6018(10) 0.492(2) 0.346(2) 0.063(6) Uani 0.5 1 d . U . . .
O38 O 0.6103(4) 0.6250(11) 0.3058(12) 0.062(4) Uani 1 1 d . U . . .
O39 O 0.6102(6) 0.5371(15) 0.2135(12) 0.081(4) Uani 1 1 d . U . . .
O40 O 0.5717(10) 0.620(2) 0.224(2) 0.064(6) Uani 0.5 1 d . U . . .
O41 O 0.5683(11) 0.501(3) 0.092(2) 0.069(7) Uani 0.5 1 d . U . . .
O2B O 0.6114(10) 0.590(3) 0.027(2) 0.072(7) Uani 0.5 1 d . U . . .
O43 O 0.6903(18) 0.389(4) 0.352(4) 0.051(3) Uani 0.25 1 d . U . A .
O44 O 0.6819(8) 0.5184(18) 0.2363(17) 0.046(5) Uani 0.5 1 d . U . . .
O45 O 0.6626(4) 0.6198(9) 0.2866(9) 0.042(3) Uani 1 1 d . U . . .
O46 O 0.6460(4) 0.6791(8) 0.3705(9) 0.045(3) Uani 1 1 d . U . . .
O47 O 0.6170(6) 0.750000 0.3045(15) 0.053(4) Uani 1 2 d S TU P . .
O48 O 0.6320(4) 0.6799(9) 0.2241(10) 0.052(3) Uani 1 1 d . U . . .
O49 O 0.6633(5) 0.750000 0.2853(12) 0.039(3) Uani 1 2 d S TU P . .
O50 O 0.6699(5) 0.750000 0.1759(12) 0.041(3) Uani 1 2 d S TU P . .
O51 O 0.6685(4) 0.6193(9) 0.1762(9) 0.044(2) Uani 1 1 d . U . . .
O52 O 0.6198(4) 0.6228(10) 0.1304(10) 0.055(4) Uani 1 1 d . U . . .
O53 O 0.6264(6) 0.750000 0.1363(15) 0.055(4) Uani 1 2 d S TU P . .
O54 O 0.6617(5) 0.6790(10) 0.0887(10) 0.053(3) Uani 1 1 d . U . . .
O55 O 0.7062(5) 0.6177(10) 0.0938(8) 0.046(2) Uani 1 1 d . U . . .
O56 O 0.7067(6) 0.750000 0.0955(11) 0.040(3) Uani 1 2 d S TU P . .
O57 O 0.6827(7) 0.750000 0.0122(12) 0.053(4) Uani 1 2 d S TU P . .
O58 O 0.6800(5) 0.6225(10) 0.0010(9) 0.056(4) Uani 1 1 d . U . . .
O59 O 0.7257(5) 0.6780(10) 0.0174(8) 0.052(3) Uani 1 1 d . U . . .
O60 O 0.7667(5) 0.6229(10) -0.0330(8) 0.058(4) Uani 1 1 d . U . . .
O61 O 0.7663(8) 0.750000 -0.0201(12) 0.058(4) Uani 1 2 d S TU P . .
O62 O 0.7601(6) 0.750000 0.0764(10) 0.039(3) Uani 1 2 d S TU P . .
O63 O 0.7601(5) 0.6177(9) 0.0728(8) 0.044(2) Uani 1 1 d . U . . .
O64 O 0.7997(5) 0.6785(9) 0.0338(9) 0.052(3) Uani 1 1 d . U . . .
O65 O 0.8461(5) 0.6221(10) 0.0405(9) 0.053(5) Uani 1 1 d . U . . .
O66 O 0.8419(7) 0.750000 0.0510(12) 0.049(5) Uani 1 2 d S TU P . .
O67 O 0.8097(6) 0.750000 0.1203(11) 0.039(3) Uani 1 2 d S TU P . .
O68 O 0.8106(4) 0.6180(10) 0.1186(8) 0.044(3) Uani 1 1 d . U . . .
O69 O 0.7948(7) 0.6921(15) 0.2014(14) 0.029(3) Uani 0.5 1 d . U . A 1
O70 O 0.8092(7) 0.5152(16) 0.1835(15) 0.034(7) Uani 0.5 1 d . U . . .
O71 O 0.7698(8) 0.5918(16) 0.1669(17) 0.029(3) Uani 0.5 1 d . U . A 1
O72 O 0.7780(9) 0.5134(18) 0.1274(17) 0.047(5) Uani 0.5 1 d . U . . .
O73 O 0.7393(7) 0.6924(16) 0.1503(14) 0.032(3) Uani 0.5 1 d . U . A 1
O74 O 0.7172(8) 0.5930(17) 0.1897(16) 0.032(3) Uani 0.5 1 d . U . A 1
O75 O 0.7375(9) 0.5168(18) 0.1166(15) 0.043(4) Uani 0.5 1 d . U . . .
O76 O 0.6994(7) 0.6901(15) 0.2402(15) 0.031(3) Uani 0.5 1 d . U . A 1
O77 O 0.7611(11) 0.400(3) 0.131(2) 0.068(6) Uani 0.5 1 d . U . . .
O79 O 0.9316(14) 0.708(3) 0.139(3) 0.101(10) Uani 0.5 1 d . U . . .
O80 O 0.9012(5) 0.6196(16) 0.0768(12) 0.080(6) Uani 1 1 d . U . . .
O81 O 0.629(3) 0.482(7) 0.064(5) 0.090(7) Uani 0.25 1 d . U . . .
O82 O 0.7126(7) 0.6914(15) 0.1807(14) 0.028(3) Uani 0.5 1 d . U . A 2
O83 O 0.7712(7) 0.6885(16) 0.1550(14) 0.031(3) Uani 0.5 1 d . U . A 2
O84 O 0.6996(9) 0.5162(18) 0.1567(18) 0.050(5) Uani 0.5 1 d . U . . .
O85 O 0.7058(9) 0.5921(16) 0.2370(15) 0.031(4) Uani 0.5 1 d . U . A 2
O86 O 0.7872(8) 0.5908(18) 0.2100(16) 0.035(4) Uani 0.5 1 d . U . A 2
O87 O 0.7428(8) 0.5907(17) 0.1600(17) 0.031(3) Uani 0.5 1 d . U . A 2
O78 O 0.750000 0.462(4) 0.250000 0.08(2) Uiso 0.5 2 d S TU P . .
O0AA O 0.500000 0.5745(15) 0.3944(13) 0.038(7) Uiso 1 2 d S TU P . .
O2AA O 0.500000 0.5596(17) 0.4137(14) 0.045(8) Uiso 1 2 d S TU P . .
O3AA O 0.5581(8) 0.7198(19) 0.2470(16) 0.043(10) Uiso 0.5 1 d . U . . .
Na88 Na 0.750000 0.716(3) 0.250000 0.026(3) Uani 0.25 2 d S TU P A .
Na9 Na 0.500000 0.285(3) 0.287(2) 0.026(3) Uani 0.25 2 d S TU P C .
O1AA O 0.500000 0.500000 0.500000 0.04(2) Uiso 0.5 4 d S TU P . .
O5AA O 0.6702(17) 0.334(4) 0.424(3) 0.07(2) Uiso 0.3333 1 d . U . . .
O8AA O 0.500000 0.533(4) 0.285(3) 0.08(3) Uiso 0.5 2 d S TU P . .
O9AA O 0.6444(9) 0.435(3) 0.4747(19) 0.111(18) Uani 0.75 1 d . U . D 1
O0BA O 0.6431(8) 0.514(2) 0.1533(16) 0.042(10) Uiso 0.5 1 d . U . A 1
O3BA O 0.6556(17) 0.480(4) 0.466(4) 0.09(2) Uani 0.3333 1 d . U . D 2
O6 O 0.5948(9) 0.484(2) 0.4260(19) 0.025(11) Uiso 0.3333 1 d . U . . .
O4BA O 0.6169(11) 0.483(3) 0.280(2) 0.073(3) Uani 0.5 1 d . U . . .
O5BA O 0.6359(10) 0.514(3) 0.295(2) 0.066(4) Uani 0.5 1 d . U . A .
O6BA O 0.6720(7) 0.5162(18) 0.4236(14) 0.036(9) Uiso 0.5 1 d . U . . .
O7BA O 0.7124(12) 0.319(3) 0.335(2) 0.045(15) Uiso 0.3333 1 d . U . . .
O8BA O 0.723(2) 0.500000 0.000000 0.07(3) Uiso 0.3333 2 d S TU P E 1
Na1 Na 0.500000 0.250000 0.629(6) 0.10(4) Uani 0.3 4 d S TU P . .
K8 K 0.5366(5) 0.4832(11) 0.0636(9) 0.058(3) Uani 0.3333 1 d . U . C 2
O4AA O 0.7627(8) 0.486(2) -0.0183(15) 0.043(10) Uiso 0.5 1 d . U . F 2
O6AA O 0.500000 0.489(5) -0.013(4) 0.058(6) Uani 0.3333 2 d S TU P . .

loop_
_atom_site_aniso_label
_atom_site_aniso_U_11
_atom_site_aniso_U_22
_atom_site_aniso_U_33
_atom_site_aniso_U_23
_atom_site_aniso_U_13
_atom_site_aniso_U_12
W1 0.0685(8) 0.0255(6) 0.0316(6) -0.0053(5) -0.0060(6) -0.0014(5)
W2 0.0331(5) 0.0142(5) 0.0347(6) -0.0053(4) -0.0005(4) -0.0013(4)
W3 0.0383(6) 0.0226(6) 0.0624(8) -0.0018(5) -0.0158(6) -0.0027(5)
W4 0.0342(6) 0.0134(5) 0.0376(6) 0.0011(4) 0.0022(4) -0.0019(4)
W5 0.0325(6) 0.0189(5) 0.0754(9) 0.0009(5) -0.0065(6) -0.0033(4)
W6 0.0568(8) 0.0193(5) 0.0528(7) 0.0026(5) 0.0232(6) -0.0028(5)
W7 0.0705(9) 0.0269(6) 0.0424(7) 0.0062(5) 0.0188(6) 0.0005(6)
W8 0.0393(8) 0.0166(7) 0.0356(8) 0.0056(6) 0.000 0.000
W9 0.0386(7) 0.0240(6) 0.0879(11) 0.0010(6) 0.0125(7) -0.0050(5)
W10 0.0483(7) 0.0229(6) 0.0794(10) -0.0020(6) -0.0174(7) -0.0037(5)
W11 0.0816(10) 0.0246(6) 0.0467(7) -0.0022(5) -0.0225(7) -0.0038(6)
W12 0.0955(11) 0.0278(6) 0.0352(7) -0.0056(5) 0.0072(7) -0.0004(7)
W13 0.0676(9) 0.0272(6) 0.0606(9) -0.0041(6) 0.0324(7) 0.0003(6)
W14 0.0438(13) 0.0162(10) 0.0361(11) -0.0035(8) 0.0052(10) 0.0013(9)
W14B 0.0428(12) 0.0191(10) 0.0388(13) -0.0005(10) 0.0078(10) 0.0042(9)
W15 0.0473(13) 0.0196(10) 0.0345(12) -0.0039(9) 0.0010(10) -0.0016(9)
W15B 0.0398(12) 0.0143(9) 0.0371(11) -0.0022(8) 0.0004(10) -0.0027(8)
W16 0.0369(13) 0.0178(10) 0.0473(13) -0.0022(9) 0.0031(10) -0.0048(9)
Zn1 0.077(4) 0.055(3) 0.085(4) -0.009(3) -0.008(3) -0.015(3)
Zn5 0.077(4) 0.055(3) 0.085(4) -0.009(3) -0.008(3) -0.015(3)
Zn3 0.077(4) 0.055(3) 0.085(4) -0.009(3) -0.008(3) -0.015(3)
Zn4A 0.059(5) 0.033(5) 0.062(8) -0.002(5) -0.002(5) -0.021(3)
Zn4B 0.059(5) 0.033(5) 0.062(8) -0.002(5) -0.002(5) -0.021(3)
Zn2B 0.15(2) 0.063(11) 0.078(11) -0.022(7) 0.016(12) -0.019(13)
Zn2A 0.110(15) 0.061(8) 0.061(8) -0.030(6) -0.004(9) 0.009(7)
K0AA 0.063(8) 0.094(15) 0.076(16) 0.000 0.032(10) 0.000
K2 0.069(5) 0.054(4) 0.062(4) 0.015(4) 0.000 0.000
K2B 0.106(12) 0.133(17) 0.151(18) -0.059(14) -0.047(11) -0.026(11)
K3 0.038(7) 0.031(4) 0.033(5) -0.007(4) 0.000 0.000
P1 0.032(4) 0.007(3) 0.030(4) 0.000 0.003(3) 0.000
P2 0.031(4) 0.008(3) 0.029(4) 0.000 0.000(3) 0.000
P3 0.031(6) 0.017(4) 0.031(5) 0.000 0.000 0.000
P4 0.028(5) 0.005(5) 0.049(7) 0.000 -0.001(4) 0.000
P4B 0.037(5) 0.016(5) 0.038(6) 0.000 -0.004(5) 0.000
P5 0.043(6) 0.013(5) 0.032(5) 0.000 0.000(4) 0.000
P5B 0.040(6) 0.014(5) 0.033(5) 0.000 0.011(5) 0.000
P6 0.033(7) 0.012(5) 0.036(6) 0.000 0.006(6) 0.000
Na0A 0.032(6) 0.011(7) 0.030(5) 0.000(4) 0.000 0.000
Na2 0.030(5) 0.013(7) 0.030(5) 0.000 0.004(4) 0.000
O0CA 0.089(11) 0.110(18) 0.072(12) -0.004(11) -0.025(10) -0.022(11)
O1 0.065(10) 0.032(5) 0.029(7) 0.000 -0.010(7) 0.000
O1BA 0.027(8) 0.036(13) 0.023(9) 0.000 0.005(6) 0.000
O2 0.066(4) 0.019(9) 0.020(10) -0.007(6) 0.000 0.000
O2BA 0.059(5) 0.033(5) 0.062(8) -0.002(5) -0.002(5) -0.021(3)
O3 0.065(9) 0.032(6) 0.034(5) -0.008(4) -0.005(6) -0.004(7)
O5 0.047(4) 0.020(6) 0.039(5) -0.006(4) -0.022(4) -0.005(4)
O7AA 0.045(7) 0.023(5) 0.033(4) -0.003(3) -0.001(4) 0.003(5)
O6DA 0.051(11) 0.038(11) 0.061(7) -0.004(7) -0.002(7) -0.013(8)
O7 0.031(8) 0.023(5) 0.028(4) 0.000 -0.003(5) 0.000
O8 0.041(6) 0.013(3) 0.032(4) 0.000(3) -0.002(4) 0.003(3)
O9 0.035(4) 0.019(7) 0.036(5) -0.004(6) 0.000 0.000
O10 0.032(4) 0.020(6) 0.031(9) 0.000 0.000(5) 0.000
O11 0.038(4) 0.023(5) 0.041(6) -0.006(5) -0.003(4) 0.002(4)
O12 0.046(8) 0.016(4) 0.036(5) -0.008(4) -0.006(7) -0.005(4)
O13 0.038(5) 0.023(6) 0.036(3) -0.007(4) 0.001(3) -0.006(5)
O14 0.039(8) 0.032(5) 0.056(10) 0.000 -0.015(7) 0.000
O15 0.037(6) 0.037(6) 0.056(7) 0.000(5) -0.010(5) -0.002(5)
O16 0.020(5) 0.022(6) 0.063(3) -0.002(4) -0.013(3) -0.004(4)
O17 0.028(7) 0.031(5) 0.064(10) 0.000 0.000(7) 0.000
O18 0.029(5) 0.016(6) 0.034(7) 0.000 -0.001(5) 0.000
O19 0.044(5) 0.038(5) 0.065(8) 0.004(7) -0.006(6) -0.014(5)
O20 0.032(4) 0.032(5) 0.057(3) 0.002(3) 0.012(3) -0.004(4)
O21 0.037(4) 0.017(5) 0.044(6) 0.001(6) 0.001(4) -0.004(4)
O22 0.059(7) 0.017(4) 0.059(10) 0.004(4) 0.004(6) -0.001(4)
O23 0.039(4) 0.021(6) 0.036(4) 0.003(4) 0.003(3) 0.000(4)
O24 0.039(7) 0.026(5) 0.042(5) 0.000(5) 0.008(4) 0.000(5)
O25 0.059(9) 0.025(6) 0.054(9) 0.004(7) 0.025(6) -0.002(7)
O26 0.048(9) 0.028(5) 0.045(9) 0.000 0.021(7) 0.000
O27 0.031(8) 0.025(6) 0.033(5) 0.000 0.005(4) 0.000
O28 0.034(5) 0.014(3) 0.035(6) -0.001(4) 0.000(4) 0.001(3)
O29 0.047(8) 0.031(6) 0.037(5) 0.006(4) 0.006(5) 0.003(5)
O30 0.058(5) 0.028(8) 0.037(6) 0.004(5) 0.026(4) 0.004(5)
O31 0.075(8) 0.042(6) 0.039(7) 0.011(5) 0.016(6) -0.003(6)
O32 0.075(11) 0.038(6) 0.044(11) 0.000 0.016(9) 0.000
O33 0.076(5) 0.035(11) 0.022(10) 0.014(9) 0.000 0.000
O34 0.070(11) 0.016(4) 0.045(8) 0.007(5) 0.000 0.000
O35 0.040(8) 0.016(4) 0.032(5) 0.001(3) 0.000 0.000
O37 0.07(2) 0.037(13) 0.080(9) -0.012(10) -0.007(8) -0.027(12)
O38 0.035(6) 0.045(6) 0.105(9) 0.010(7) 0.005(7) -0.010(5)
O39 0.075(9) 0.072(10) 0.096(7) 0.012(7) 0.005(6) -0.008(6)
O40 0.073(10) 0.042(7) 0.078(10) -0.004(7) 0.005(7) -0.018(7)
O41 0.089(11) 0.061(17) 0.056(16) 0.012(12) 0.004(7) -0.031(13)
O2B 0.066(17) 0.080(11) 0.07(3) -0.015(11) 0.006(11) -0.049(12)
O43 0.059(5) 0.033(5) 0.062(8) -0.002(5) -0.002(5) -0.021(3)
O44 0.054(13) 0.021(4) 0.061(14) -0.006(5) 0.002(9) -0.011(5)
O45 0.037(6) 0.022(6) 0.067(7) -0.006(6) 0.011(5) -0.010(4)
O46 0.043(10) 0.013(8) 0.079(5) -0.004(5) 0.020(5) -0.001(7)
O47 0.033(8) 0.039(5) 0.087(12) 0.000 0.013(9) 0.000
O48 0.048(9) 0.022(9) 0.087(3) -0.006(5) -0.001(4) -0.008(5)
O49 0.031(7) 0.023(6) 0.064(8) 0.000 0.007(6) 0.000
O50 0.033(5) 0.031(6) 0.057(7) 0.000 -0.010(5) 0.000
O51 0.034(4) 0.031(6) 0.068(5) 0.008(5) -0.005(4) -0.008(4)
O52 0.051(8) 0.031(7) 0.083(11) 0.000(8) -0.025(7) -0.002(6)
O53 0.043(8) 0.034(6) 0.089(12) 0.000 -0.026(8) 0.000
O54 0.069(6) 0.027(9) 0.064(6) 0.001(5) -0.020(5) -0.001(5)
O55 0.067(5) 0.038(6) 0.034(4) -0.005(4) -0.011(4) 0.003(5)
O56 0.054(6) 0.031(6) 0.035(6) 0.000 -0.010(5) 0.000
O57 0.084(11) 0.032(6) 0.044(9) 0.000 -0.025(7) 0.000
O58 0.096(11) 0.028(7) 0.045(8) 0.003(6) -0.031(7) -0.003(8)
O59 0.090(4) 0.033(9) 0.033(8) -0.005(5) -0.008(4) 0.002(5)
O60 0.105(11) 0.031(7) 0.039(6) -0.003(5) 0.020(8) -0.009(9)
O61 0.104(12) 0.036(6) 0.035(7) 0.000 0.012(8) 0.000
O62 0.057(6) 0.028(6) 0.032(5) 0.000 0.007(5) 0.000
O63 0.069(6) 0.030(6) 0.034(4) -0.002(4) 0.007(4) 0.002(6)
O64 0.082(4) 0.022(8) 0.051(7) -0.005(5) 0.023(5) 0.003(5)
O65 0.073(10) 0.032(7) 0.053(12) 0.007(8) 0.040(9) 0.005(8)
O66 0.068(8) 0.034(5) 0.045(14) 0.000 0.032(8) 0.000
O67 0.044(6) 0.031(6) 0.041(6) 0.000 0.017(5) 0.000
O68 0.052(5) 0.034(6) 0.045(6) 0.000(5) 0.025(5) 0.006(5)
O69 0.034(6) 0.014(4) 0.040(9) -0.001(5) 0.009(6) -0.001(5)
O70 0.045(15) 0.018(5) 0.040(17) -0.011(7) 0.006(14) 0.002(9)
O71 0.042(4) 0.012(8) 0.034(8) -0.002(10) 0.008(4) -0.002(6)
O72 0.064(10) 0.026(4) 0.052(13) -0.002(6) 0.018(9) 0.014(5)
O73 0.046(7) 0.019(4) 0.032(5) 0.003(4) 0.001(4) 0.003(4)
O74 0.036(5) 0.025(7) 0.036(6) -0.002(6) -0.003(4) -0.002(6)
O75 0.069(11) 0.028(4) 0.033(13) -0.010(6) -0.003(8) -0.010(5)
O76 0.031(5) 0.013(4) 0.050(9) 0.006(5) 0.004(5) 0.002(3)
O77 0.069(8) 0.058(6) 0.076(7) -0.010(5) 0.000(5) -0.001(4)
O79 0.100(10) 0.103(11) 0.102(11) 0.002(5) 0.001(5) 0.002(5)
O80 0.060(11) 0.101(15) 0.079(18) 0.025(14) 0.007(13) 0.010(10)
O81 0.089(11) 0.110(18) 0.072(12) -0.004(11) -0.025(10) -0.022(11)
O82 0.033(5) 0.016(4) 0.035(8) 0.000(4) 0.000(6) -0.001(4)
O83 0.039(7) 0.018(4) 0.035(6) 0.002(4) 0.010(6) 0.002(4)
O84 0.067(10) 0.021(4) 0.062(12) -0.014(6) 0.006(10) -0.015(5)
O85 0.034(9) 0.019(10) 0.040(4) 0.002(6) 0.006(5) -0.002(8)
O86 0.035(10) 0.031(11) 0.039(5) 0.006(6) 0.012(5) 0.012(10)
O87 0.042(3) 0.017(7) 0.035(9) 0.000(11) 0.006(4) 0.003(5)
Na88 0.032(5) 0.013(7) 0.032(5) 0.000 0.002(4) 0.000
Na9 0.036(6) 0.011(7) 0.033(5) 0.000(4) 0.000 0.000
O9AA 0.087(15) 0.14(3) 0.104(18) -0.06(2) 0.006(14) -0.062(18)
O3BA 0.07(3) 0.06(4) 0.13(6) 0.01(3) -0.02(3) -0.03(3)
O4BA 0.070(4) 0.069(5) 0.081(5) -0.002(4) -0.003(4) -0.004(4)
O5BA 0.067(5) 0.060(5) 0.072(5) -0.003(4) 0.007(4) -0.003(4)
Na1 0.10(4) 0.10(4) 0.10(4) 0.000 0.000 0.000
K8 0.080(10) 0.041(5) 0.053(8) 0.013(6) 0.007(5) -0.004(7)
O6AA 0.064(7) 0.056(7) 0.055(6) 0.006(5) 0.000 0.000

loop_
_atom_type_symbol
_atom_type_description
_atom_type_scat_dispersion_real
_atom_type_scat_dispersion_imag
_atom_type_scat_source
K K 0.2009 0.2494 'International Tables Vol C Tables 4.2.6.8 and 6.1.1.4'
Na Na 0.0362 0.0249 'International Tables Vol C Tables 4.2.6.8 and 6.1.1.4'
O O 0.0106 0.0060 'International Tables Vol C Tables 4.2.6.8 and 6.1.1.4'
P P 0.1023 0.0942 'International Tables Vol C Tables 4.2.6.8 and 6.1.1.4'
W W -0.8490 6.8722 'International Tables Vol C Tables 4.2.6.8 and 6.1.1.4'
Zn Zn 0.2839 1.4301 'International Tables Vol C Tables 4.2.6.8 and 6.1.1.4'

loop_
_geom_angle_atom_site_label_1
_geom_angle_atom_site_label_2
_geom_angle_atom_site_label_3
_geom_angle
_geom_angle_site_symmetry_1
_geom_angle_site_symmetry_3
K3 W1 K0AA 107.1(6) . 6_655
O1 W1 K0AA 51.3(10) . 6_655
O1 W1 K3 149.4(8) . .
O1 W1 O2 90.6(12) . .
O1 W1 O5 90.5(11) . .
O1 W1 O7 73.0(8) . .
O2 W1 K0AA 140.3(9) . 6_655
O2 W1 K3 102.0(9) . .
O2 W1 O5 166.5(9) . .
O2 W1 O7 86.3(10) . .
O3 W1 K0AA 81.7(8) . 6_655
O3 W1 K3 50.9(7) . .
O3 W1 O1 100.3(10) . .
O3 W1 O2 96.8(10) . .
O3 W1 O5 96.1(9) . .
O3 W1 O7AA 99.7(9) . .
O3 W1 O7 172.7(9) . .
O5 W1 K0AA 45.8(8) . 6_655
O5 W1 K3 83.6(7) . .
O5 W1 O7 81.2(8) . .
O7AA W1 K0AA 131.4(8) . 6_655
O7AA W1 K3 49.8(6) . .
O7AA W1 O1 159.9(9) . .
O7AA W1 O2 88.2(10) . .
O7AA W1 O5 86.2(8) . .
O7AA W1 O7 86.9(7) . .
O7 W1 K0AA 91.6(7) . 6_655
O7 W1 K3 134.9(5) . .
Na0A W2 K3 158.4(6) . .
O7AA W2 K3 52.9(6) . .
O7AA W2 Na0A 116.7(7) . .
O7AA W2 O8 83.1(7) . .
O8 W2 K3 134.7(5) . .
O8 W2 Na0A 47.2(6) . .
O9 W2 K3 104.4(10) . .
O9 W2 Na0A 54.4(8) . .
O9 W2 O7AA 90.4(10) . .
O9 W2 O8 83.8(9) . .
O9 W2 O11 165.8(9) . .
O9 W2 O13 89.8(10) . .
O11 W2 K3 83.1(8) . .
O11 W2 Na0A 116.5(6) . .
O11 W2 O7AA 84.7(8) . .
O11 W2 O8 82.4(7) . .
O12 W2 K3 45.7(6) . .
O12 W2 Na0A 132.9(7) . .
O12 W2 O7AA 97.4(8) . .
O12 W2 O8 179.1(9) . .
O12 W2 O9 96.9(10) . .
O12 W2 O11 97.0(8) . .
O12 W2 O13 96.5(8) . .
O13 W2 K3 140.2(6) . .
O13 W2 Na0A 53.1(6) . .
O13 W2 O7AA 166.0(7) . .
O13 W2 O8 82.9(7) . .
O13 W2 O11 91.9(8) . .
O5 W3 K0AA 48.2(7) . 6_655
O5 W3 O10 80.8(8) . .
O10 W3 K0AA 92.5(6) . 6_655
O11 W3 K0AA 132.8(8) . 6_655
O11 W3 O5 85.1(8) . .
O11 W3 O10 85.0(7) . .
O11 W3 O14 158.3(9) . .
O11 W3 O16 90.1(8) . .
O14 W3 K0AA 48.4(10) . 6_655
O14 W3 O5 89.2(11) . .
O14 W3 O10 73.4(9) . .
O15 W3 K0AA 79.8(8) . 6_655
O15 W3 O5 96.3(9) . .
O15 W3 O10 171.6(9) . .
O15 W3 O11 102.6(9) . .
O15 W3 O14 98.8(10) . .
O15 W3 O16 96.2(9) . .
O16 W3 K0AA 136.9(7) . 6_655
O16 W3 O5 167.3(7) . .
O16 W3 O10 87.1(8) . .
O16 W3 O14 91.0(11) . .
O13 W4 Na0A 53.2(7) . .
O13 W4 O21 88.8(8) . .
O13 W4 O23 89.1(8) . .
O13 W4 O24 164.7(8) . .
O13 W4 O28 82.7(7) . .
O21 W4 Na0A 114.7(6) . .
O21 W4 O28 82.1(7) . .
O22 W4 Na0A 134.4(8) . .
O22 W4 O13 96.9(9) . .
O22 W4 O21 95.5(9) . .
O22 W4 O23 98.8(9) . .
O22 W4 O24 97.6(9) . .
O22 W4 O28 177.6(9) . .
O23 W4 Na0A 53.7(7) . .
O23 W4 O21 165.7(7) . .
O23 W4 O24 93.3(8) . .
O23 W4 O28 83.6(7) . .
O24 W4 Na0A 117.4(7) . .
O24 W4 O21 85.1(8) . .
O24 W4 O28 82.6(7) . .
O28 W4 Na0A 47.1(6) . .
O16 W5 O18 86.6(8) . .
O16 W5 O20 167.5(7) . .
O17 W5 O16 90.5(11) . .
O17 W5 O18 73.1(8) . .
O17 W5 O20 89.2(11) . .
O19 W5 O16 96.1(9) . .
O19 W5 O17 100.1(10) . .
O19 W5 O18 172.7(10) . .
O19 W5 O20 96.2(10) . .
O19 W5 O21 101.9(10) . .
O20 W5 O18 81.4(8) . .
O21 W5 O16 88.6(8) . .
O21 W5 O17 158.0(9) . .
O21 W5 O18 84.9(7) . .
O21 W5 O20 87.1(8) . .
O20 W6 O27 81.1(9) . .
O24 W6 O20 85.0(8) . .
O24 W6 O26 159.2(9) . .
O24 W6 O27 85.5(7) . .
O24 W6 O30 90.4(8) . .
O25 W6 O20 95.3(10) . .
O25 W6 O24 101.6(9) . .
O25 W6 O26 98.8(10) . .
O25 W6 O27 171.8(9) . .
O25 W6 O30 97.0(10) . .
O26 W6 O20 89.3(11) . .
O26 W6 O27 73.9(8) . .
O30 W6 O20 167.5(8) . .
O30 W6 O26 90.9(11) . .
O30 W6 O27 87.0(9) . .
O1BA W7 K8 136.9(6) 2_655 .
O29 W7 O1BA 84.6(7) . 2_655
O29 W7 O30 88.9(8) . .
O29 W7 O32 157.9(10) . .
O29 W7 O33 87.0(10) . .
O29 W7 K8 52.3(7) . .
O30 W7 O1BA 86.8(8) . 2_655
O30 W7 O33 167.0(9) . .
O30 W7 K8 92.9(7) . .
O31 W7 O1BA 172.2(9) . 2_655
O31 W7 O29 102.6(10) . .
O31 W7 O30 96.1(10) . .
O31 W7 O32 99.3(11) . .
O31 W7 O33 96.8(11) . .
O31 W7 K8 50.3(9) . .
O32 W7 O1BA 73.4(9) . 2_655
O32 W7 O30 92.3(12) . .
O32 W7 O33 86.9(14) . .
O32 W7 K8 149.5(9) . .
O33 W7 O1BA 80.5(10) . 2_655
O33 W7 K8 94.3(10) . .
O23 W8 Na0A 52.1(6) 12_655 .
O23 W8 Na0A 52.1(6) . .
O23 W8 O23 86.3(11) 12_655 .
O23 W8 O35 81.1(7) . .
O23 W8 O35 81.1(7) 12_655 .
O23 W8 K8 98.5(7) 12_655 12_655
O23 W8 K8 98.5(7) . .
O23 W8 K8 150.4(7) 12_655 .
O23 W8 K8 150.4(7) . 12_655
O29 W8 Na0A 114.4(6) . .
O29 W8 Na0A 114.4(6) 12_655 .
O29 W8 O23 91.1(8) . .
O29 W8 O23 163.5(8) 12_655 .
O29 W8 O23 91.1(8) 12_655 12_655
O29 W8 O23 163.5(8) . 12_655
O29 W8 O29 86.8(13) . 12_655
O29 W8 O35 82.5(7) 12_655 .
O29 W8 O35 82.5(7) . .
O29 W8 K8 91.8(7) . 12_655
O29 W8 K8 46.0(7) 12_655 12_655
O29 W8 K8 46.0(7) . .
O29 W8 K8 91.8(7) 12_655 .
O34 W8 Na0A 133.1(11) . .
O34 W8 O23 97.6(9) . 12_655
O34 W8 O23 97.6(9) . .
O34 W8 O29 98.8(9) . .
O34 W8 O29 98.8(9) . 12_655
O34 W8 O35 178.2(12) . .
O34 W8 K8 52.9(9) . 12_655
O34 W8 K8 52.9(9) . .
O35 W8 Na0A 45.1(8) . .
O35 W8 K8 128.5(6) . 12_655
O35 W8 K8 128.5(6) . .
K8 W8 Na0A 148.1(4) . .
K8 W8 Na0A 148.1(4) 12_655 .
O38 W9 O45 103.1(10) . .
O38 W9 O46 96.5(12) . .
O38 W9 O47 98.0(11) . .
O38 W9 O48 97.0(12) . .
O38 W9 O49 170.6(10) . .
O45 W9 O46 87.4(9) . .
O45 W9 O47 158.9(10) . .
O45 W9 O48 88.4(10) . .
O45 W9 O49 86.3(8) . .
O46 W9 O49 84.2(10) . .
O47 W9 O46 89.0(13) . .
O47 W9 O49 72.7(9) . .
O48 W9 O46 166.4(9) . .
O48 W9 O47 90.2(13) . .
O48 W9 O49 82.6(10) . .
O48 W10 O50 82.7(10) . .
O51 W10 O48 86.5(10) . .
O51 W10 O50 86.1(8) . .
O51 W10 O53 159.4(10) . .
O51 W10 O54 88.3(10) . .
O52 W10 O48 99.0(11) . .
O52 W10 O50 171.6(9) . .
O52 W10 O51 102.2(9) . .
O52 W10 O53 98.4(11) . .
O52 W10 O54 95.7(11) . .
O53 W10 O48 91.0(14) . .
O53 W10 O50 73.3(9) . .
O53 W10 O54 89.0(14) . .
O54 W10 O48 165.2(9) . .
O54 W10 O50 83.1(10) . .
O54 W11 O56 84.0(10) . .
O55 W11 O54 88.3(10) . .
O55 W11 O56 87.0(8) . .
O55 W11 O57 160.8(10) . .
O55 W11 O59 86.2(10) . .
O57 W11 O54 90.2(13) . .
O57 W11 O56 73.7(9) . .
O58 W11 O54 97.6(11) . .
O58 W11 O55 100.9(9) . .
O58 W11 O56 171.9(9) . .
O58 W11 O57 98.3(10) . .
O58 W11 O59 96.2(11) . .
O59 W11 O54 165.9(9) . .
O59 W11 O56 82.8(10) . .
O59 W11 O57 90.7(13) . .
O59 W12 O62 83.9(10) . .
O60 W12 O59 97.7(11) . .
O60 W12 O61 98.1(11) . .
O60 W12 O62 172.3(9) . .
O60 W12 O63 101.2(10) . .
O60 W12 O64 95.8(11) . .
O61 W12 O59 92.2(14) . .
O61 W12 O62 74.3(9) . .
O61 W12 O64 89.1(14) . .
O63 W12 O59 86.9(10) . .
O63 W12 O61 160.6(10) . .
O63 W12 O62 86.4(8) . .
O63 W12 O64 87.2(10) . .
O64 W12 O59 166.1(9) . .
O64 W12 O62 83.2(10) . .
O46 W13 K0AA 54.8(8) 7_645 .
O46 W13 O64 168.1(9) 7_645 .
O46 W13 O66 87.9(12) 7_645 .
O46 W13 O67 84.5(10) 7_645 .
O64 W13 K0AA 129.4(8) . .
O64 W13 O67 83.8(10) . .
O65 W13 K0AA 75.5(9) . .
O65 W13 O46 95.5(11) . 7_645
O65 W13 O64 96.4(11) . .
O65 W13 O66 99.8(10) . .
O65 W13 O67 172.4(9) . .
O65 W13 O68 100.4(9) . .
O66 W13 K0AA 44.3(11) . .
O66 W13 O64 90.6(13) . .
O66 W13 O67 72.6(9) . .
O67 W13 K0AA 98.4(7) . .
O68 W13 K0AA 142.4(9) . .
O68 W13 O46 89.2(9) . 7_645
O68 W13 O64 88.1(10) . .
O68 W13 O66 159.7(9) . .
O68 W13 O67 87.2(8) . .
W16 W14 Na2 75.43(12) 7_645 .
W16 W14 O45 61.5(6) 7_645 7_645
W16 W14 O68 151.5(7) 7_645 .
W16 W14 O69 85.7(10) 7_645 .
O45 W14 Na2 115.2(6) 7_645 .
O45 W14 O68 90.7(9) 7_645 .
O45 W14 O69 81.8(11) 7_645 .
O68 W14 Na2 115.2(6) . .
O68 W14 O69 84.2(11) . .
O69 W14 Na2 47.3(10) . .
O70 W14 W16 94.1(13) . 7_645
O70 W14 Na2 133.1(13) . .
O70 W14 O45 97.6(14) . 7_645
O70 W14 O68 95.8(14) . .
O70 W14 O69 179.4(17) . .
O70 W14 O71 96.9(17) . .
O71 W14 W16 122.7(14) . 7_645
O71 W14 Na2 56.7(13) . .
O71 W14 O45 164.5(12) . 7_645
O71 W14 O68 82.5(15) . .
O71 W14 O69 83.6(15) . .
O63 W14B Na2 114.7(6) . .
O63 W14B O68 93.5(9) . .
O63 W14B O83 82.6(12) . .
O68 W14B Na2 114.1(6) . .
O68 W14B O83 83.2(12) . .
O72 W14B Na2 131.0(14) . .
O72 W14B O63 98.3(17) . .
O72 W14B O68 98.0(16) . .
O72 W14B O83 178.4(18) . .
O72 W14B O86 96.6(19) . .
O72 W14B O87 96.1(19) . .
O83 W14B Na2 47.5(10) . .
O86 W14B Na2 51.5(11) . .
O86 W14B O63 164.7(12) . .
O86 W14B O68 87.9(14) . .
O86 W14B O83 82.4(15) . .
O87 W14B Na2 55.2(14) . .
O87 W14B O63 84.3(16) . .
O87 W14B O68 165.9(13) . .
O87 W14B O83 82.7(15) . .
O87 W14B O86 91(2) . .
O55 W15 Na2 115.9(6) . .
O55 W15 O63 92.2(9) . .
O55 W15 O73 83.6(12) . .
O63 W15 Na2 114.8(7) . .
O63 W15 O73 84.2(11) . .
O71 W15 Na2 56.1(12) . .
O71 W15 O55 165.8(12) . .
O71 W15 O63 82.3(15) . .
O71 W15 O73 82.9(14) . .
O73 W15 Na2 47.0(10) . .
O74 W15 Na2 53.6(13) . .
O74 W15 O55 86.2(15) . .
O74 W15 O63 165.0(13) . .
O74 W15 O71 95.8(19) . .
O74 W15 O73 80.9(15) . .
O75 W15 Na2 132.5(14) . .
O75 W15 O55 98.1(16) . .
O75 W15 O63 94.8(15) . .
O75 W15 O71 95.4(18) . .
O75 W15 O73 178.1(19) . .
O75 W15 O74 100.2(18) . .
Na2 W15B K2B 178.6(5) . .
O51 W15B K2B 68.3(8) . .
O51 W15B Na2 113.1(7) . .
O51 W15B O82 83.1(11) . .
O51 W15B O87 164.8(12) . .
O55 W15B K2B 65.2(8) . .
O55 W15B Na2 114.4(7) . .
O55 W15B O51 94.7(10) . .
O55 W15B O82 84.1(11) . .
O55 W15B O87 83.6(15) . .
O82 W15B K2B 134.9(11) . .
O82 W15B Na2 45.9(10) . .
O84 W15B K2B 47.0(18) . .
O84 W15B Na2 132.1(17) . .
O84 W15B O51 98.4(17) . .
O84 W15B O55 97.0(17) . .
O84 W15B O82 178(2) . .
O84 W15B O85 98.3(19) . .
O84 W15B O87 96.8(19) . .
O85 W15B K2B 127.8(14) . .
O85 W15B Na2 52.8(13) . .
O85 W15B O51 84.5(15) . .
O85 W15B O55 164.6(13) . .
O85 W15B O82 80.5(14) . .
O85 W15B O87 93.2(19) . .
O87 W15B K2B 123.6(13) . .
O87 W15B Na2 55.1(12) . .
O87 W15B O82 81.7(14) . .
W14 W16 Na2 73.89(12) 7_645 .
W14 W16 O45 60.6(7) 7_645 .
W14 W16 O51 152.5(7) 7_645 .
W14 W16 O76 84.6(11) 7_645 .
O44 W16 W14 93.4(16) . 7_645
O44 W16 Na2 133.5(16) . .
O44 W16 O45 96.5(16) . .
O44 W16 O51 97.8(17) . .
O44 W16 O74 100.0(19) . .
O44 W16 O76 177.9(19) . .
O45 W16 Na2 113.7(6) . .
O45 W16 O51 93.0(9) . .
O45 W16 O76 82.2(11) . .
O51 W16 Na2 114.1(6) . .
O51 W16 O76 83.9(12) . .
O74 W16 W14 118.2(14) . 7_645
O74 W16 Na2 53.6(13) . .
O74 W16 O45 163.5(12) . .
O74 W16 O51 84.6(15) . .
O74 W16 O76 81.3(15) . .
O76 W16 Na2 46.2(10) . .
O22 Zn1 O36 102.4(10) . .
O22 Zn1 O37 92.7(12) . .
O22 Zn1 O38 174.5(10) . .
O22 Zn1 O39 80.9(11) . .
O22 Zn1 O40 91.8(15) . .
O22 Zn1 O4BA 81.6(16) . .
O36 Zn1 O37 75.0(16) . .
O36 Zn1 O4BA 123.2(18) . .
O38 Zn1 O36 82.8(11) . .
O38 Zn1 O37 86.9(13) . .
O38 Zn1 O39 93.9(12) . .
O38 Zn1 O40 89.0(15) . .
O38 Zn1 O4BA 94.1(17) . .
O39 Zn1 O36 176.3(12) . .
O39 Zn1 O37 106.8(16) . .
O39 Zn1 O4BA 58.7(18) . .
O40 Zn1 O36 98.9(17) . .
O40 Zn1 O37 173.0(19) . .
O40 Zn1 O39 79.1(17) . .
O40 Zn1 O4BA 138(2) . .
O4BA Zn1 O37 48(2) . .
O39 Zn5 O0BA 106(4) . .
O39 Zn5 O4BA 76(4) . .
O39 Zn5 O5BA 82(3) . .
O0BA Zn5 O4BA 163(4) . .
O0BA Zn5 O5BA 132(3) . .
O4BA Zn5 O5BA 32(2) . .
O15 Zn3 Zn3 118.8(19) . 4_566
O15 Zn3 O3BA 146(3) . 4_566
O65 Zn3 Zn3 135.3(11) 6_655 4_566
O65 Zn3 O15 92.3(14) 6_655 .
O65 Zn3 O3BA 88(2) 6_655 4_566
O9AA Zn3 Zn3 87(3) . 4_566
O9AA Zn3 O15 67(2) . .
O9AA Zn3 O65 76(3) . 6_655
O9AA Zn3 O3BA 80(3) . 4_566
O3BA Zn3 O15 93(3) . .
O2BA Zn4A O6DA 102(4) . .
O2BA Zn4A O19 93(3) . .
O2BA Zn4A O44 96(3) . .
O2BA Zn4A O5BA 136(4) . .
O6DA Zn4A O5BA 122(4) . .
O19 Zn4A O6DA 89(3) . .
O19 Zn4A O44 170(3) . .
O19 Zn4A O5BA 88(2) . .
O44 Zn4A O6DA 94(3) . .
O44 Zn4A O5BA 82(2) . .
O2BA Zn4B O19 94(3) . .
O2BA Zn4B O43 54(4) . .
O2BA Zn4B O44 87(3) . .
O2BA Zn4B O70 91(3) . 7_645
O2BA Zn4B O5BA 159(4) . .
O19 Zn4B O43 92(2) . .
O19 Zn4B O44 123.3(17) . .
O19 Zn4B O5BA 87.2(18) . .
O43 Zn4B O44 131(3) . .
O43 Zn4B O5BA 146(3) . .
O70 Zn4B O19 175(2) 7_645 .
O70 Zn4B O43 90(3) 7_645 .
O70 Zn4B O44 57.8(16) 7_645 .
O70 Zn4B O5BA 88(2) 7_645 .
O5BA Zn4B O44 75.0(19) . .
O72 Zn2B O60 177(3) . 4_565
O77 Zn2B O60 91(2) . 4_565
O77 Zn2B O72 91(2) . .
O60 Zn2A O72 120.7(18) 4_565 .
O60 Zn2A O75 171(2) 4_565 .
O60 Zn2A O4AA 87.6(15) 4_565 4_565
O75 Zn2A O72 55.7(16) . .
O75 Zn2A O4AA 83.2(17) . 4_565
O77 Zn2A O60 90(2) . 4_565
O77 Zn2A O72 74(2) . .
O77 Zn2A O75 97(2) . .
O77 Zn2A O4AA 145(3) . 4_565
O4AA Zn2A O72 76.9(16) 4_565 .
O1 K0AA W13 155.0(2) 6_654 11_575
O5 K0AA W13 139.5(13) 6_654 11_575
O5 K0AA W13 109.3(8) 16_654 11_575
O5 K0AA O1 51.9(7) 6_654 6_654
O5 K0AA O1 51.9(7) 16_654 6_654
O5 K0AA O5 61.1(9) 6_654 16_654
O5 K0AA O14 52.5(8) 16_654 6_654
O5 K0AA O14 52.5(8) 6_654 6_654
O5 K0AA O46 167.7(16) 16_654 7_645
O5 K0AA O46 119.7(5) 16_654 13_665
O5 K0AA O46 119.7(5) 6_654 7_645
O5 K0AA O46 167.7(16) 6_654 13_665
O14 K0AA W13 89.4(10) 6_654 11_575
O14 K0AA O1 89.2(11) 6_654 6_654
O14 K0AA O46 117.0(13) 6_654 7_645
O14 K0AA O46 117.0(13) 6_654 13_665
O46 K0AA W13 28.5(5) 13_665 11_575
O46 K0AA W13 61.4(6) 7_645 11_575
O46 K0AA O1 139.5(11) 7_645 6_654
O46 K0AA O1 139.5(11) 13_665 6_654
O46 K0AA O46 56.6(8) 7_645 13_665
O66 K0AA W13 27.7(3) . 11_575
O66 K0AA O1 166.2(16) . 6_654
O66 K0AA O5 117.1(13) . 6_654
O66 K0AA O5 117.1(13) . 16_654
O66 K0AA O14 77.0(13) . 6_654
O66 K0AA O46 50.8(8) . 7_645
O66 K0AA O46 50.8(8) . 13_665
O79 K0AA W13 111.6(16) 11_575 11_575
O79 K0AA W13 129.4(18) . 11_575
O79 K0AA O1 57.8(17) . 6_654
O79 K0AA O1 57.8(17) 11_575 6_654
O79 K0AA O5 107.6(19) . 16_654
O79 K0AA O5 89.0(17) 11_575 16_654
O79 K0AA O5 107.6(19) 11_575 6_654
O79 K0AA O5 89.0(17) . 6_654
O79 K0AA O14 141.0(18) 11_575 6_654
O79 K0AA O14 141.0(18) . 6_654
O79 K0AA O46 84.6(17) . 7_645
O79 K0AA O46 101.9(19) . 13_665
O79 K0AA O46 101.9(19) 11_575 7_645
O79 K0AA O46 84.7(17) 11_575 13_665
O79 K0AA O66 134.8(19) . .
O79 K0AA O66 134.8(19) 11_575 .
O79 K0AA O79 37(3) . 11_575
O80 K0AA W13 118.4(10) . 11_575
O80 K0AA W13 69.0(7) 11_575 11_575
O80 K0AA O1 86.5(9) 11_575 6_654
O80 K0AA O1 86.5(9) . 6_654
O80 K0AA O5 62.9(7) . 6_654
O80 K0AA O5 123.3(11) . 16_654
O80 K0AA O5 62.9(7) 11_575 16_654
O80 K0AA O5 123.3(11) 11_575 6_654
O80 K0AA O14 98.1(10) 11_575 6_654
O80 K0AA O14 98.1(10) . 6_654
O80 K0AA O46 116.9(11) . 13_665
O80 K0AA O46 61.0(7) . 7_645
O80 K0AA O46 116.9(11) 11_575 7_645
O80 K0AA O46 61.0(7) 11_575 13_665
O80 K0AA O66 95.3(9) . .
O80 K0AA O66 95.3(9) 11_575 .
O80 K0AA O79 62.9(17) 11_575 11_575
O80 K0AA O79 62.9(17) . .
O80 K0AA O79 100(2) . 11_575
O80 K0AA O79 100(2) 11_575 .
O80 K0AA O80 162(2) 11_575 .
O41 K2 O41 95(2) . 4_565
O2B K2 O41 75.6(17) 4_565 4_565
O2B K2 O41 75.6(17) . .
O2B K2 O41 105(2) . 4_565
O2B K2 O41 105(2) 4_565 .
O2B K2 O2B 178(3) 4_565 .
O81 K2 O41 72(4) 4_565 4_565
O81 K2 O41 162(4) 4_565 .
O81 K2 O41 72(4) . .
O81 K2 O41 162(4) . 4_565
O81 K2 O2B 96(5) . 4_565
O81 K2 O2B 83(5) 4_565 4_565
O81 K2 O2B 96(5) 4_565 .
O81 K2 O2B 83(5) . .
O81 K2 O81 123(8) . 4_565
K2B K2B W15B 126.6(10) 4_565 .
O0CA K2B W15B 125(3) 4_565 .
O0CA K2B W15B 162(6) . .
O0CA K2B O2B 72(6) . .
O0CA K2B O2B 51(3) 4_565 .
O0CA K2B O81 51(7) . .
O0CA K2B O84 140(3) 4_565 .
O0CA K2B O84 152(6) . .
O2B K2B W15B 111.6(12) . .
O2B K2B K2B 68.0(13) . 4_565
O81 K2B W15B 145(6) . .
O81 K2B K2B 80(5) . 4_565
O81 K2B O0CA 73(5) . 4_565
O81 K2B O2B 52(6) . .
O81 K2B O84 146(5) . .
O84 K2B W15B 23.6(8) . .
O84 K2B K2B 133.6(11) . 4_565
O84 K2B O2B 134.3(15) . .
W2 K3 W1 59.10(11) . .
W2 K3 W1 117.8(3) 4_566 .
W2 K3 W2 161.5(12) 4_566 .
O3 K3 W1 150.8(7) 4_566 .
O3 K3 W1 26.5(4) . .
O3 K3 W2 93.0(4) 4_566 .
O3 K3 W2 85.6(4) . .
O3 K3 W2 85.6(4) 4_566 4_566
O3 K3 W2 93.0(4) . 4_566
O3 K3 O3 171.2(17) . 4_566
O3 K3 O6 105.6(12) . .
O3 K3 O6 81.5(11) . 4_566
O3 K3 O6 81.5(11) 4_566 .
O3 K3 O6 105.6(12) 4_566 4_566
O7AA K3 W1 141.6(10) 4_566 .
O7AA K3 W1 29.2(4) . .
O7AA K3 W2 139.1(9) . 4_566
O7AA K3 W2 31.5(4) . .
O7AA K3 W2 31.5(4) 4_566 4_566
O7AA K3 W2 139.1(9) 4_566 .
O7AA K3 O3 55.2(5) . .
O7AA K3 O3 121.6(7) . 4_566
O7AA K3 O3 121.6(7) 4_566 .
O7AA K3 O3 55.2(5) 4_566 4_566
O7AA K3 O7AA 145.0(17) . 4_566
O7AA K3 O6 125.3(12) 4_566 .
O7AA K3 O6 125.3(12) . 4_566
O7AA K3 O6 83.9(10) . .
O7AA K3 O6 83.9(10) 4_566 4_566
O12 K3 W1 85.4(4) . .
O12 K3 W1 92.6(4) 4_566 .
O12 K3 W2 149.1(8) 4_566 .
O12 K3 W2 149.1(8) . 4_566
O12 K3 W2 26.3(4) 4_566 4_566
O12 K3 W2 26.3(4) . .
O12 K3 O3 67.0(5) . 4_566
O12 K3 O3 111.9(6) 4_566 4_566
O12 K3 O3 111.9(6) . .
O12 K3 O3 67.0(5) 4_566 .
O12 K3 O7AA 57.3(5) 4_566 4_566
O12 K3 O7AA 118.0(8) . 4_566
O12 K3 O7AA 118.0(8) 4_566 .
O12 K3 O7AA 57.3(5) . .
O12 K3 O12 166.3(18) 4_566 .
O12 K3 O6 58.5(10) . .
O12 K3 O6 135.2(16) 4_566 .
O12 K3 O6 58.5(10) 4_566 4_566
O12 K3 O6 135.2(16) . 4_566
O1AA K3 W1 81.5(6) . .
O1AA K3 W2 80.8(6) . .
O1AA K3 W2 80.8(6) . 4_566
O1AA K3 O3 85.6(9) . .
O1AA K3 O3 85.6(9) . 4_566
O1AA K3 O7AA 72.5(8) . .
O1AA K3 O7AA 72.5(8) . 4_566
O1AA K3 O12 83.2(9) . .
O1AA K3 O12 83.2(9) . 4_566
O1AA K3 O6 141.6(10) . 4_566
O1AA K3 O6 141.6(10) . .
O6 K3 W1 92.5(10) . .
O6 K3 W1 100.8(10) 4_566 .
O6 K3 W2 133.5(13) . 4_566
O6 K3 W2 133.5(13) 4_566 .
O6 K3 W2 64.1(9) . .
O6 K3 W2 64.1(9) 4_566 4_566
O6 K3 O6 77(2) . 4_566
O8 P1 O7 109.9(9) 11_565 .
O8 P1 O7 109.9(9) . .
O8 P1 O8 115.7(15) 11_565 .
O8 P1 O10 109.5(9) . .
O8 P1 O10 109.5(9) 11_565 .
O10 P1 O7 101.4(14) . .
O18 P2 O27 104.3(14) . .
O28 P2 O18 110.2(9) 11_565 .
O28 P2 O18 110.2(9) . .
O28 P2 O27 108.8(9) 11_565 .
O28 P2 O27 108.8(9) . .
O28 P2 O28 114.1(15) 11_565 .
O1BA P3 O1BA 102.6(19) . 2_655
O35 P3 O1BA 110.5(7) . 2_655
O35 P3 O1BA 110.5(7) . .
O35 P3 O1BA 110.5(7) 2_655 2_655
O35 P3 O1BA 110.5(7) 2_655 .
O35 P3 O35 112(2) 2_655 .
O49 P4 P6 51.8(13) . 13_665
O49 P4 O50 114.6(18) . .
O50 P4 P6 166.5(16) . 13_665
O76 P4 P6 79.6(17) . 13_665
O76 P4 P6 79.6(17) 11_575 13_665
O76 P4 O49 106.2(17) 11_575 .
O76 P4 O49 106.2(17) . .
O76 P4 O50 106.9(18) . .
O76 P4 O50 106.9(18) 11_575 .
O76 P4 O76 116(3) 11_575 .
O50 P4B O56 116.1(19) . .
O82 P4B O50 106.7(17) . .
O82 P4B O50 106.7(17) 11_575 .
O82 P4B O56 107.4(17) 11_575 .
O82 P4B O56 107.4(17) . .
O56 P5 O62 114.8(18) . .
O73 P5 O56 107.4(18) 11_575 .
O73 P5 O56 107.4(18) . .
O73 P5 O62 106.7(18) 11_575 .
O73 P5 O62 106.7(18) . .
O73 P5 O73 114(3) 11_575 .
O62 P5B O67 114.2(18) . .
O83 P5B O62 104.9(18) . .
O83 P5B O62 104.9(18) 11_575 .
O83 P5B O67 105.5(17) 11_575 .
O83 P5B O67 105.5(17) . .
O49 P6 P4 51.0(12) 13_665 13_665
O67 P6 P4 164.4(16) . 13_665
O67 P6 O49 113.4(18) . 13_665
O69 P6 P4 78.8(17) 11_575 13_665
O69 P6 P4 78.7(17) . 13_665
O69 P6 O49 105.3(18) 11_575 13_665
O69 P6 O49 105.3(18) . 13_665
O69 P6 O67 108.8(17) 11_575 .
O69 P6 O67 108.8(17) . .
O69 P6 O69 115(3) . 11_575
O8 Na0A O8 71.2(10) 12_655 .
O8 Na0A O9 57.0(7) 12_655 .
O8 Na0A O9 57.0(7) . .
O8 Na0A O13 108.1(10) 12_655 .
O8 Na0A O13 57.1(6) 12_655 12_655
O8 Na0A O13 57.1(6) . .
O8 Na0A O13 108.1(10) . 12_655
O8 Na0A O23 145.9(11) 12_655 .
O8 Na0A O23 145.9(11) . 12_655
O8 Na0A O23 108.2(7) 12_655 12_655
O8 Na0A O23 108.2(7) . .
O13 Na0A O9 53.9(6) 12_655 .
O13 Na0A O9 53.9(6) . .
O13 Na0A O13 94.3(10) . 12_655
O13 Na0A O23 93.1(9) . 12_655
O13 Na0A O23 53.4(6) . .
O13 Na0A O23 93.1(9) 12_655 .
O13 Na0A O23 53.4(6) 12_655 12_655
O23 Na0A O9 93.2(9) . .
O23 Na0A O9 93.2(9) 12_655 .
O23 Na0A O23 52.6(9) . 12_655
O28 Na0A O8 72.2(6) 12_655 12_655
O28 Na0A O8 142.2(11) 12_655 .
O28 Na0A O8 142.2(11) . 12_655
O28 Na0A O8 72.2(6) . .
O28 Na0A O9 108.5(7) 12_655 .
O28 Na0A O9 108.5(7) . .
O28 Na0A O13 57.1(5) . .
O28 Na0A O13 146.9(11) 12_655 .
O28 Na0A O13 146.9(11) . 12_655
O28 Na0A O13 57.1(5) 12_655 12_655
O28 Na0A O23 107.3(10) 12_655 .
O28 Na0A O23 57.4(6) 12_655 12_655
O28 Na0A O23 57.4(6) . .
O28 Na0A O23 107.3(10) . 12_655
O28 Na0A O28 140.6(13) . 12_655
O35 Na0A O8 141.9(6) . 12_655
O35 Na0A O8 141.8(6) . .
O35 Na0A O9 146.7(13) . .
O35 Na0A O13 107.8(9) . .
O35 Na0A O13 107.8(9) . 12_655
O35 Na0A O23 57.5(8) . .
O35 Na0A O23 57.5(8) . 12_655
O35 Na0A O28 70.9(7) . 12_655
O35 Na0A O28 70.9(7) . .
Na9 Na0A O8 83.4(14) 2_655 .
Na9 Na0A O8 83(4) . 12_655
Na9 Na0A O8 83(4) . .
Na9 Na0A O8 83.4(14) 2_655 12_655
Na9 Na0A O9 129(5) . .
Na9 Na0A O9 129.8(19) 2_655 .
Na9 Na0A O13 129.4(16) . 12_655
Na9 Na0A O13 129.6(8) 2_655 .
Na9 Na0A O13 129.4(17) . .
Na9 Na0A O13 129.6(8) 2_655 12_655
Na9 Na0A O23 130.7(16) 2_655 .
Na9 Na0A O23 131(4) . 12_655
Na9 Na0A O23 130.7(16) 2_655 12_655
Na9 Na0A O23 131(4) . .
Na9 Na0A O28 83.7(16) . .
Na9 Na0A O28 83.5(8) 2_655 12_655
Na9 Na0A O28 83.4(8) 2_655 .
Na9 Na0A O28 83.7(16) . 12_655
Na9 Na0A O35 84(5) . .
Na9 Na0A O35 83.5(18) 2_655 .
Na9 Na0A Na9 1(3) . 2_655
O69 Na2 O69 166.6(18) 7_645 .
O69 Na2 O73 73.0(12) . .
O69 Na2 O73 73.0(12) 7_645 7_645
O69 Na2 O73 105.4(12) 7_645 .
O69 Na2 O73 105.4(12) . 7_645
O69 Na2 O82 70.9(11) . 7_645
O69 Na2 O82 107.6(11) 7_645 7_645
O69 Na2 O83 37.3(11) 7_645 7_645
O69 Na2 O83 140.8(12) . 7_645
O73 Na2 O73 166.3(19) . 7_645
O73 Na2 O83 35.9(12) 7_645 7_645
O73 Na2 O83 142.1(12) . 7_645
O76 Na2 O69 143.7(12) 7_645 7_645
O76 Na2 O69 143.7(12) . .
O76 Na2 O69 33.9(12) . 7_645
O76 Na2 O69 33.9(12) 7_645 .
O76 Na2 O73 106.7(12) . 7_645
O76 Na2 O73 71.8(12) 7_645 7_645
O76 Na2 O73 71.8(12) . .
O76 Na2 O73 106.7(12) 7_645 .
O76 Na2 O76 168.4(18) . 7_645
O76 Na2 O82 37.1(11) 7_645 7_645
O76 Na2 O82 140.8(12) . 7_645
O76 Na2 O83 71.3(12) . 7_645
O76 Na2 O83 107.7(12) 7_645 7_645
O82 Na2 O83 108.1(11) 7_645 .
O82 Na2 O83 70.7(11) . .
Na88 Na2 O69 83.3(9) 13_665 .
Na88 Na2 O69 83.3(9) 13_665 7_645
Na88 Na2 O69 83.3(9) . 7_645
Na88 Na2 O69 83.3(9) . .
Na88 Na2 O73 83.2(9) . 7_645
Na88 Na2 O73 83.2(9) 13_665 .
Na88 Na2 O73 83.2(9) 13_665 7_645
Na88 Na2 O73 83.2(9) . .
Na88 Na2 O76 84.2(9) 13_665 .
Na88 Na2 O76 84.2(9) . 7_645
Na88 Na2 O76 84.2(9) . .
Na88 Na2 O76 84.2(9) 13_665 7_645
Na88 Na2 O82 83.6(9) . 7_645
Na88 Na2 O82 83.6(9) . .
Na88 Na2 O82 83.6(9) 13_665 .
Na88 Na2 O82 83.6(9) 13_665 7_645
Na88 Na2 O83 85.0(9) . .
Na88 Na2 O83 85.0(9) 13_665 7_645
Na88 Na2 O83 85.0(9) . 7_645
Na88 Na2 O83 85.0(9) 13_665 .
Na88 Na2 Na88 0.000(5) . 13_665
O81 O0CA K2B 137(10) . 4_565
O81 O0CA K2B 68(8) . .
W1 O1 W1 118.5(14) 11_565 .
W1 O1 K0AA 101.3(11) . 6_655
W1 O1 K0AA 101.3(11) 11_565 6_655
W7 O1BA W7 93.7(9) 2_655 12_655
P3 O1BA W7 128.2(7) . 2_655
P3 O1BA W7 128.2(7) . 12_655
W1 O2 W1 162.6(15) . 12_655
Zn4B O2BA O43 75(5) . .
O43 O2BA Zn4A 107(6) . .
W1 O3 K3 102.6(9) . .
W1 O5 K0AA 106.6(11) . 6_655
W3 O5 W1 147.7(10) . .
W3 O5 K0AA 103.6(11) . 6_655
W1 O7AA W2 149.8(11) . .
W1 O7AA K3 100.9(7) . .
W2 O7AA K3 95.6(7) . .
W1 O7 W1 95.4(9) . 11_565
P1 O7 W1 127.7(7) . 11_565
P1 O7 W1 127.7(7) . .
W2 O8 Na0A 96.8(8) . .
W2 O8 Na9 113.8(13) . .
P1 O8 W2 134.8(11) . .
P1 O8 Na0A 128.4(11) . .
P1 O8 Na9 111.4(15) . .
Na0A O8 Na9 17.0(11) . .
W2 O9 W2 161.6(16) . 12_655
W2 O9 Na0A 94.4(7) . .
W2 O9 Na0A 94.4(7) 12_655 .
W3 O10 W3 94.4(9) 11_565 .
P1 O10 W3 128.3(7) . 11_565
P1 O10 W3 128.3(7) . .
W3 O11 W2 153.2(11) . .
W2 O12 K3 108.0(8) . .
W2 O13 Na0A 95.6(9) . .
W4 O13 W2 161.3(11) . .
W4 O13 Na0A 95.9(8) . .
W3 O14 W3 118.5(14) 11_565 .
W3 O14 K0AA 103.8(11) 11_565 6_655
W3 O14 K0AA 103.8(11) . 6_655
W3 O15 Zn3 151.3(15) . .
W3 O16 W5 160.3(10) . .
W5 O17 W5 119.9(14) 11_565 .
W5 O18 W5 93.7(9) . 11_565
P2 O18 W5 127.6(7) . .
P2 O18 W5 127.6(7) . 11_565
W5 O19 Zn4A 154(2) . .
W5 O19 Zn4B 170.7(17) . .
W6 O20 W5 147.9(11) . .
W5 O21 W4 149.9(11) . .
W4 O22 Zn1 146.9(13) . .
W4 O23 W8 158.6(11) . .
W4 O23 Na0A 95.3(7) . .
W8 O23 Na0A 97.2(8) . .
W6 O24 W4 152.9(11) . .
W6 O26 W6 117.9(14) 11_565 .
W6 O27 W6 94.0(9) . 11_565
P2 O27 W6 127.7(8) . .
P2 O27 W6 127.7(8) . 11_565
W4 O28 Na0A 96.5(8) . .
W4 O28 Na9 113.5(13) . .
P2 O28 W4 133.9(11) . .
P2 O28 Na0A 129.6(11) . .
P2 O28 Na9 112.6(15) . .
Na0A O28 Na9 17.0(11) . .
W7 O29 W8 151.9(12) . .
W7 O29 K8 93.7(9) . .
W8 O29 K8 103.4(10) . .
W6 O30 W7 160.5(11) . .
W7 O31 K8 99.1(10) . .
W7 O32 W7 119.0(16) . 11_565
W7 O33 W7 146.4(15) 12_655 .
W8 O34 K8 99.3(11) . 12_655
W8 O34 K8 99.3(11) . .
W8 O35 Na0A 98.3(10) . .
W8 O35 Na9 115.4(15) . .
P3 O35 W8 130.8(15) . .
P3 O35 Na0A 131.0(15) . .
P3 O35 Na9 113.8(18) . .
Na0A O35 Na9 17.2(11) . .
W9 O38 Zn1 148.7(18) . .
O2BA O43 Zn4B 51(4) . .
W16 O44 Zn4B 134(2) . .
W9 O45 W14 147.1(12) . 7_645
W9 O45 W16 144.0(13) . .
W14 O45 W16 57.9(6) 7_645 .
W9 O46 K0AA 110.9(11) . 13_665
W13 O46 W9 151.6(11) 7_645 .
W13 O46 K0AA 96.7(11) 7_645 13_665
W9 O47 W9 119.2(15) 11_575 .
W9 O48 W10 156.4(13) . .
W9 O49 W9 95.5(10) . 11_575
P4 O49 W9 121.7(11) . .
P4 O49 W9 121.7(11) . 11_575
P4 O49 P6 77.2(15) . 13_665
P6 O49 W9 121.7(11) 13_665 .
P6 O49 W9 121.7(11) 13_665 11_575
W10 O50 W10 94.7(10) . 11_575
P4 O50 W10 120.7(11) . 11_575
P4 O50 W10 120.7(11) . .
P4B O50 W10 121.7(11) . .
W10 O51 W15B 143.8(12) . .
W10 O51 W16 145.2(13) . .
W10 O53 W10 118.8(16) . 11_575
W10 O54 W11 154.4(13) . .
W11 O55 W15 145.0(13) . .
W11 O55 W15B 142.9(13) . .
W11 O56 W11 95.1(10) . 11_575
P4B O56 W11 120.7(11) . .
P5 O56 W11 122.6(10) . .
P5 O56 W11 122.6(10) . 11_575
W11 O57 W11 117.5(15) . 11_575
W11 O59 W12 156.3(12) . .
W12 O60 Zn2B 170.0(17) . 4_565
W12 O60 Zn2A 148.4(18) . 4_565
Zn2B O60 Zn2A 33.8(11) 4_565 4_565
W12 O61 W12 117.7(16) . 11_575
W12 O62 W12 93.6(10) 11_575 .
P5 O62 W12 120.9(11) . 11_575
P5 O62 W12 120.9(11) . .
P5B O62 W12 122.4(11) . .
W12 O63 W14B 144.0(13) . .
W12 O63 W15 143.5(13) . .
W13 O64 W12 155.0(13) . .
W13 O65 Zn3 166.5(19) . 6_654
W13 O66 W13 119.5(14) . 11_575
W13 O66 K0AA 108.0(12) . .
W13 O66 K0AA 108.0(12) 11_575 .
W13 O67 W13 95.3(10) . 11_575
P5B O67 W13 121.3(11) . .
P6 O67 W13 121.9(11) . .
P6 O67 W13 121.9(11) . 11_575
W13 O68 W14 144.3(13) . .
W13 O68 W14B 143.4(13) . .
W14 O69 Na2 96.1(13) . .
W14 O69 Na88 113.9(18) . .
P6 O69 W14 135(2) . .
P6 O69 Na2 129(2) . .
P6 O69 O76 103(3) . 7_645
P6 O69 Na88 111(2) . .
Na2 O69 Na88 17.8(11) . .
O76 O69 W14 93(2) 7_645 .
O76 O69 Na2 72.5(18) 7_645 .
O76 O69 Na88 73.3(18) 7_645 .
W14 O70 Zn4B 148(2) . 7_645
W14 O71 W15 171(3) . .
W14B O72 Zn2A 131(2) . .
W15 O73 Na2 96.5(14) . .
W15 O73 Na88 114.2(18) . .
P5 O73 W15 134(2) . .
P5 O73 Na2 130(2) . .
P5 O73 Na88 112(2) . .
Na2 O73 Na88 17.8(11) . .
W15 O74 W16 165(3) . .
W15 O74 Na2 95.9(15) . .
W16 O74 Na2 95.3(15) . .
W16 O76 Na2 98.2(14) . .
W16 O76 Na88 116.0(18) . .
P4 O76 W16 134(2) . .
P4 O76 Na2 128(2) . .
P4 O76 O69 99(3) . 7_645
P4 O76 Na88 110(2) . .
Na2 O76 Na88 17.8(11) . .
O69 O76 W16 97(2) 7_645 .
O69 O76 Na2 73.6(19) 7_645 .
O69 O76 Na88 73.3(19) 7_645 .
O79 O79 K0AA 71.6(15) 11_575 .
O0CA O81 K2B 60(8) . .
W15B O82 Na2 98.2(13) . .
W15B O82 Na88 115.9(18) . .
P4B O82 W15B 132(2) . .
P4B O82 Na2 130(2) . .
P4B O82 Na88 112(2) . .
Na2 O82 Na88 17.8(11) . .
W14B O83 Na2 97.8(14) . .
W14B O83 Na88 115.2(18) . .
P5B O83 W14B 138(2) . .
P5B O83 Na2 124(2) . .
P5B O83 Na88 106(2) . .
Na2 O83 Na88 17.4(11) . .
W15B O84 K2B 109(2) . .
W15B O85 Na2 97.5(15) . .
O86 O85 W15B 167(4) 7_645 .
O86 O85 Na2 73(2) 7_645 .
W14B O86 Na2 96.4(14) . .
O85 O86 W14B 175(3) 7_645 .
O85 O86 Na2 79(2) 7_645 .
W14B O87 W15B 167(3) . .
Na2 Na88 Na2 180.0 . 13_665
Na2 Na88 O69 101.1(14) 13_665 .
Na2 Na88 O69 101.1(14) 13_665 7_645
Na2 Na88 O69 78.9(14) . 7_645
Na2 Na88 O69 78.9(14) . .
Na2 Na88 O73 100.9(14) 13_665 7_645
Na2 Na88 O73 79.1(14) . .
Na2 Na88 O73 100.9(14) 13_665 .
Na2 Na88 O73 79.1(14) . 7_645
Na2 Na88 O76 78.0(13) . .
Na2 Na88 O76 102.0(13) 13_665 .
Na2 Na88 O76 78.0(13) . 7_645
Na2 Na88 O76 102.0(13) 13_665 7_645
Na2 Na88 O82 101.4(14) 13_665 7_645
Na2 Na88 O82 78.6(14) . .
Na2 Na88 O82 78.6(14) . 7_645
Na2 Na88 O82 101.4(14) 13_665 .
Na2 Na88 O83 77.6(13) . .
Na2 Na88 O83 102.4(13) 13_665 .
Na2 Na88 Na88 180.00(2) . 13_665
O69 Na88 O69 158(3) 7_645 .
O69 Na88 O73 72.0(12) 7_645 7_645
O69 Na88 O73 103.7(13) 7_645 .
O69 Na88 O73 103.7(13) . 7_645
O69 Na88 O73 72.0(12) . .
O69 Na88 O82 105.6(13) 7_645 7_645
O69 Na88 O82 69.8(11) . 7_645
O73 Na88 O73 158(3) . 7_645
O76 Na88 O69 33.4(12) 7_645 .
O76 Na88 O69 33.4(12) . 7_645
O76 Na88 O69 139.0(17) . .
O76 Na88 O69 139.0(17) 7_645 7_645
O76 Na88 O73 70.7(12) . .
O76 Na88 O73 104.6(13) . 7_645
O76 Na88 O73 104.6(13) 7_645 .
O76 Na88 O73 70.7(12) 7_645 7_645
O76 Na88 O76 156(3) . 7_645
O76 Na88 O82 136.2(16) . 7_645
O76 Na88 O82 36.5(11) 7_645 7_645
O82 Na88 O83 105.5(13) 7_645 .
O82 Na88 O83 69.3(12) . .
Na88 Na88 Na2 0.000(8) 13_665 13_665
Na88 Na88 O69 101.1(13) 13_665 7_645
Na88 Na88 O69 101.1(14) 13_665 .
Na88 Na88 O73 100.9(14) 13_665 .
Na88 Na88 O73 100.9(14) 13_665 7_645
Na88 Na88 O76 102.0(13) 13_665 7_645
Na88 Na88 O76 102.0(13) 13_665 .
Na88 Na88 O82 101.4(13) 13_665 7_645
Na88 Na88 O82 101.4(13) 13_665 .
Na88 Na88 O83 102.4(13) 13_665 .
Na0A Na9 Na0A 178(6) . 2_655
Na0A Na9 O8 101.0(19) 2_655 12_655
Na0A Na9 O8 101.0(19) 2_655 .
Na0A Na9 O8 80(4) . 12_655
Na0A Na9 O8 80(4) . .
Na0A Na9 O28 79.3(19) . .
Na0A Na9 O28 79.3(19) . 12_655
Na0A Na9 O28 100.2(13) 2_655 12_655
Na0A Na9 O28 100.2(13) 2_655 .
Na0A Na9 O35 100(2) 2_655 .
Na0A Na9 O35 79(5) . .
Na0A Na9 Na9 179(5) . 2_655
O8 Na9 O8 70.7(16) 12_655 .
O8 Na9 O28 71.4(7) 12_655 12_655
O8 Na9 O28 139(2) . 12_655
O8 Na9 O28 139(2) 12_655 .
O8 Na9 O28 71.4(7) . .
O28 Na9 O28 137(2) . 12_655
O35 Na9 O8 138.5(14) . .
O35 Na9 O8 138.5(14) . 12_655
O35 Na9 O28 69.8(12) . 12_655
O35 Na9 O28 69.8(12) . .
Na9 Na9 Na0A 0.4(16) 2_655 2_655
Na9 Na9 O8 100.7(12) 2_655 .
Na9 Na9 O8 100.7(12) 2_655 12_655
Na9 Na9 O28 100.3(12) 2_655 12_655
Na9 Na9 O28 100.3(12) 2_655 .
Na9 Na9 O35 100.2(13) 2_655 .
K3 O1AA K3 180.0 . 9_666
Zn3 O3BA Zn3 73(4) . 4_566
O6BA O3BA Zn3 166(6) . .
O6BA O3BA Zn3 99(5) . 4_566
O5BA O4BA Zn1 101(4) . .
O5BA O4BA Zn5 91(4) . .
Zn4B O5BA Zn5 96(3) . .
O4BA O5BA Zn5 58(4) . .
O4BA O5BA Zn4A 91(4) . .
O4BA O5BA Zn4B 105(4) . .
W7 K8 W8 63.2(4) . .
W7 K8 K8 89.6(5) . 12_655
W7 K8 K8 102.2(10) . 4_565
W8 K8 K8 58.1(4) . 12_655
O29 K8 W7 34.0(5) . .
O29 K8 W8 30.6(5) . .
O29 K8 O34 58.3(8) . .
O29 K8 K8 76.8(7) . 12_655
O29 K8 K8 132.5(13) . 4_565
O29 K8 O6AA 104(2) . .
O31 K8 W7 30.6(5) . .
O31 K8 W8 92.9(8) . .
O31 K8 O29 64.5(8) . .
O31 K8 O34 119.3(11) . .
O31 K8 K8 100.5(8) . 12_655
O31 K8 K8 73.7(10) . 4_565
O31 K8 O6AA 80(2) . .
O34 K8 W7 90.6(8) . .
O34 K8 W8 27.8(5) . .
O34 K8 K8 49.2(6) . 12_655
O34 K8 K8 137.5(7) . 4_565
O41 K8 W7 102(2) . .
O41 K8 W8 105.7(17) . .
O41 K8 O29 99.5(19) . .
O41 K8 O31 102(2) . .
O41 K8 O34 106(2) . .
O41 K8 K8 153.2(19) . 12_655
O41 K8 K8 110.6(17) . 4_565
O41 K8 O6AA 154(3) . .
O41 K8 O6AA 152(3) . 9_665
K8 K8 W8 143.1(7) 4_565 .
O6AA K8 W7 92(2) . .
O6AA K8 W7 104(3) 9_665 .
O6AA K8 W8 100.1(19) . .
O6AA K8 W8 95(2) 9_665 .
O6AA K8 O29 108(3) 9_665 .
O6AA K8 O31 96(3) 9_665 .
O6AA K8 O34 95.4(16) . .
O6AA K8 O34 84(2) 9_665 .
O6AA K8 K8 54(2) 9_665 4_565
O6AA K8 K8 46.3(15) . 12_655
O6AA K8 K8 37(2) 9_665 12_655
O6AA K8 K8 44.4(16) . 4_565
O6AA K8 O6AA 17(4) 9_665 .
K8 O6AA K8 87(3) 12_655 .
K8 O6AA K8 163(4) 9_665 .
K8 O6AA K8 82.1(12) 4_565 .
O6AA O6AA K8 56(8) 9_665 .
O6AA O6AA K8 107(10) 9_665 9_665
O6AA O6AA K8 107(10) 9_665 4_565
O6AA O6AA K8 56(8) 9_665 12_655

loop_
_geom_bond_atom_site_label_1
_geom_bond_atom_site_label_2
_geom_bond_distance
_geom_bond_site_symmetry_2
W1 K0AA 4.09(3) 6_655
W1 K3 3.788(6) .
W1 O1 1.921(14) .
W1 O2 1.926(4) .
W1 O3 1.730(19) .
W1 O5 1.98(2) .
W1 O7AA 1.883(19) .
W1 O7 2.231(17) .
W2 K3 3.680(7) .
W2 Na0A 3.65(2) .
W2 O7AA 1.933(19) .
W2 O8 2.166(16) .
W2 O9 1.897(4) .
W2 O11 1.905(19) .
W2 O12 1.715(17) .
W2 O13 1.904(19) .
W3 K0AA 3.99(3) 6_655
W3 O5 1.94(2) .
W3 O10 2.247(17) .
W3 O11 1.878(19) .
W3 O14 1.918(14) .
W3 O15 1.72(2) .
W3 O16 1.92(2) .
W4 Na0A 3.650(15) .
W4 O13 1.886(19) .
W4 O21 1.948(19) .
W4 O22 1.711(19) .
W4 O23 1.886(19) .
W4 O24 1.916(19) .
W4 O28 2.185(16) .
W5 O16 1.94(2) .
W5 O17 1.906(14) .
W5 O18 2.262(17) .
W5 O19 1.70(2) .
W5 O20 1.96(2) .
W5 O21 1.870(19) .
W6 O20 1.96(2) .
W6 O24 1.860(19) .
W6 O25 1.73(2) .
W6 O26 1.928(14) .
W6 O27 2.260(17) .
W6 O30 1.90(2) .
W7 O1BA 2.265(17) 2_655
W7 O29 1.89(2) .
W7 O30 1.96(2) .
W7 O31 1.74(2) .
W7 O32 1.918(16) .
W7 O33 1.972(8) .
W7 K8 3.38(2) .
W8 Na0A 3.72(3) .
W8 O23 1.916(19) .
W8 O23 1.916(19) 12_655
W8 O29 1.89(2) 12_655
W8 O29 1.89(2) .
W8 O34 1.71(3) .
W8 O35 2.24(2) .
W8 K8 3.62(2) .
W8 K8 3.62(2) 12_655
W9 O38 1.68(2) .
W9 O45 1.86(2) .
W9 O46 2.02(3) .
W9 O47 1.911(15) .
W9 O48 1.91(3) .
W9 O49 2.226(18) .
W10 O48 1.96(3) .
W10 O50 2.242(19) .
W10 O51 1.87(2) .
W10 O52 1.74(2) .
W10 O53 1.916(15) .
W10 O54 1.94(3) .
W11 O54 1.95(3) .
W11 O55 1.89(2) .
W11 O56 2.239(19) .
W11 O57 1.932(16) .
W11 O58 1.72(2) .
W11 O59 1.90(3) .
W12 O59 1.96(3) .
W12 O60 1.72(2) .
W12 O61 1.927(16) .
W12 O62 2.263(19) .
W12 O63 1.89(2) .
W12 O64 1.95(3) .
W13 K0AA 3.92(3) .
W13 O46 1.88(2) 7_645
W13 O64 1.92(3) .
W13 O65 1.71(2) .
W13 O66 1.915(14) .
W13 O67 2.239(18) .
W13 O68 1.87(2) .
W14 W16 1.926(4) 7_645
W14 Na2 3.627(13) .
W14 O45 1.98(2) 7_645
W14 O68 2.02(2) .
W14 O69 2.18(3) .
W14 O70 1.74(3) .
W14 O71 1.83(4) .
W14B Na2 3.670(13) .
W14B O63 1.97(2) .
W14B O68 2.00(2) .
W14B O72 1.75(4) .
W14B O83 2.11(3) .
W14B O86 1.96(4) .
W14B O87 1.78(4) .
W15 Na2 3.652(13) .
W15 O55 1.98(2) .
W15 O63 1.99(2) .
W15 O71 1.92(4) .
W15 O73 2.19(4) .
W15 O74 1.86(4) .
W15 O75 1.70(4) .
W15B K2B 4.00(2) .
W15B Na2 3.694(13) .
W15B O51 1.99(2) .
W15B O55 1.98(2) .
W15B O82 2.19(3) .
W15B O84 1.70(4) .
W15B O85 1.85(4) .
W15B O87 1.99(4) .
W16 Na2 3.654(13) .
W16 O44 1.67(4) .
W16 O45 2.00(2) .
W16 O51 2.01(2) .
W16 O74 1.90(4) .
W16 O76 2.15(3) .
Zn1 O22 2.07(2) .
Zn1 O36 2.13(3) .
Zn1 O37 2.39(6) .
Zn1 O38 2.08(3) .
Zn1 O39 2.12(3) .
Zn1 O40 2.11(6) .
Zn1 O4BA 2.23(6) .
Zn5 O39 1.30(6) .
Zn5 O0BA 1.66(7) .
Zn5 O4BA 2.03(8) .
Zn5 O5BA 2.40(8) .
Zn3 Zn3 2.62(6) 4_566
Zn3 O15 2.13(3) .
Zn3 O65 2.08(4) 6_655
Zn3 O9AA 1.28(5) .
Zn3 O3BA 2.05(10) .
Zn3 O3BA 2.35(11) 4_566
Zn4A O2BA 1.88(11) .
Zn4A O6DA 2.03(10) .
Zn4A O19 1.93(4) .
Zn4A O44 2.02(6) .
Zn4A O5BA 2.31(7) .
Zn4B O2BA 1.71(10) .
Zn4B O19 2.05(3) .
Zn4B O43 2.12(10) .
Zn4B O44 2.42(5) .
Zn4B O70 1.93(4) 7_645
Zn4B O5BA 2.25(6) .
Zn2B O60 1.97(3) 4_565
Zn2B O72 1.92(5) .
Zn2B O77 1.73(6) .
Zn2A O60 2.00(3) 4_565
Zn2A O72 2.46(5) .
Zn2A O75 2.03(4) .
Zn2A O77 1.73(6) .
Zn2A O4AA 2.31(5) 4_565
K0AA O1 3.26(5) 6_654
K0AA O5 3.06(3) 6_654
K0AA O5 3.06(3) 16_654
K0AA O14 3.07(5) 6_654
K0AA O46 3.22(3) 7_645
K0AA O46 3.22(3) 13_665
K0AA O66 2.88(5) .
K0AA O79 2.85(8) .
K0AA O79 2.85(8) 11_575
K0AA O80 2.85(3) 11_575
K0AA O80 2.85(3) .
K2 O41 3.28(5) .
K2 O41 3.28(5) 4_565
K2 O2B 2.08(6) 4_565
K2 O2B 2.08(6) .
K2 O81 1.95(12) 4_565
K2 O81 1.95(12) .
K2B K2B 3.91(7) 4_565
K2B O0CA 2.89(14) 4_565
K2B O0CA 1.45(12) .
K2B O2B 3.33(7) .
K2B O81 1.55(13) .
K2B O84 3.10(5) .
K3 O3 3.01(2) .
K3 O3 3.01(2) 4_566
K3 O7AA 2.95(2) .
K3 O7AA 2.95(2) 4_566
K3 O12 2.769(19) .
K3 O12 2.769(19) 4_566
K3 O1AA 2.46(4) .
K3 O6 3.17(6) .
K3 O6 3.17(6) 4_566
P1 O7 1.57(3) .
P1 O8 1.491(17) .
P1 O8 1.491(17) 11_565
P1 O10 1.56(3) .
P2 O18 1.53(3) .
P2 O27 1.55(3) .
P2 O28 1.485(17) .
P2 O28 1.484(17) 11_565
P3 O1BA 1.55(3) .
P3 O1BA 1.55(3) 2_655
P3 O35 1.49(3) 2_655
P3 O35 1.49(3) .
P4 P6 2.12(3) 13_665
P4 O49 1.69(4) .
P4 O50 1.73(4) .
P4 O76 1.52(3) .
P4 O76 1.52(3) 11_575
P4B O50 1.67(4) .
P4B O56 1.68(4) .
P4B O82 1.52(4) 11_575
P4B O82 1.52(4) .
P5 O56 1.67(4) .
P5 O62 1.68(3) .
P5 O73 1.48(4) 11_575
P5 O73 1.48(4) .
P5B O62 1.65(4) .
P5B O67 1.71(3) .
P5B O83 1.51(4) 11_575
P5B O83 1.51(4) .
P6 O49 1.71(3) 13_665
P6 O67 1.69(3) .
P6 O69 1.48(3) 11_575
P6 O69 1.48(3) .
Na0A O8 2.70(3) .
Na0A O8 2.70(3) 12_655
Na0A O9 2.98(4) .
Na0A O13 2.94(3) 12_655
Na0A O13 2.94(3) .
Na0A O23 2.96(3) 12_655
Na0A O23 2.96(3) .
Na0A O28 2.69(2) .
Na0A O28 2.69(2) 12_655
Na0A O35 2.66(4) .
Na0A Na9 0.80(5) .
Na0A Na9 2.32(7) 2_655
Na2 O69 2.68(4) 7_645
Na2 O69 2.68(4) .
Na2 O73 2.69(4) 7_645
Na2 O73 2.69(4) .
Na2 O76 2.67(4) 7_645
Na2 O76 2.66(4) .
Na2 O82 2.68(4) .
Na2 O82 2.68(4) 7_645
Na2 O83 2.73(4) 7_645
Na2 O83 2.73(4) .
Na2 Na88 0.83(5) .
Na2 Na88 2.29(7) 13_665
O0CA O81 1.31(18) .
O2BA O43 1.78(13) .
O8 Na9 2.72(5) .
O28 Na9 2.72(3) .
O29 K8 2.68(3) .
O31 K8 2.63(3) .
O34 K8 2.92(3) 12_655
O34 K8 2.92(3) .
O35 Na9 2.70(6) .
O41 K8 1.85(6) .
O69 O76 1.56(5) 7_645
O69 Na88 2.71(4) .
O73 Na88 2.72(4) .
O76 Na88 2.71(4) .
O79 O79 1.80(15) 11_575
O82 Na88 2.72(4) .
O83 Na88 2.78(4) .
O85 O86 1.43(6) 7_645
O0AA O2AA 0.60(4) .
O3AA O3AA 1.30(8) 11_575
Na88 Na88 1.45(11) 13_665
Na9 Na9 1.52(11) 2_655
O3BA O6BA 1.60(10) .
O4BA O5BA 1.26(7) .
K8 K8 3.82(5) 12_655
K8 K8 3.41(5) 4_565
K8 O6AA 2.41(7) 9_665
K8 O6AA 2.77(8) .
O4AA O4AA 1.14(8) 4_565
O6AA O6AA 0.82(18) 9_665

loop_
_platon_squeeze_void_nr
_platon_squeeze_void_average_x
_platon_squeeze_void_average_y
_platon_squeeze_void_average_z
_platon_squeeze_void_volume
_platon_squeeze_void_count_electrons
_platon_squeeze_void_content
1 0.362 0.250 0.250 1920 632 ' '
2 0.360 0.750 -0.250 1920 632 ' '
